data_4107310
loop_
_publ_author_name
'Jie-Peng Zhang'
'Susumu Kitagawa'

_publ_section_title
;
 Supramolecular Isomerism, Framework Flexibility, Unsaturated Metal
 Center, and Porous Property of Ag(I)/Cu(I)
 3,3',5,5'-Tetrametyl-4,4'-Bipyrazolate
;
_journal_name_full 'Journal of the American Chemical Society'
_journal_page_first 907
_journal_page_last 917
_journal_paper_doi 10.1021/ja075408b
_journal_volume 130
_journal_year 2008
_chemical_formula_sum 'C222 H276 Ag30 N60'
_chemical_formula_weight 7021.13
_chemical_name_systematic
; 
 ? 
;
_space_group_IT_number 88
_symmetry_cell_setting tetragonal
_symmetry_space_group_name_Hall '-I 4ad'
_symmetry_space_group_name_H-M 'I 41/a :2'
_atom_sites_solution_hydrogens geom
_atom_sites_solution_primary direct
_atom_sites_solution_secondary difmap
_audit_creation_method SHELXL-97
_cell_angle_alpha 90.00
_cell_angle_beta 90.00
_cell_angle_gamma 90.00
_cell_formula_units_Z 16
_cell_length_a 61.7239(11)
_cell_length_b 61.7239(11)
_cell_length_c 26.9189(5)
_cell_measurement_temperature 153(2)
_cell_volume 102557(3)
_computing_structure_refinement 'SHELXL-97 (Sheldrick, 1997)'
_computing_structure_solution 'SHELXS-97 (Sheldrick, 1990)'
_diffrn_ambient_temperature 153(2)
_diffrn_measured_fraction_theta_full 0.997
_diffrn_measured_fraction_theta_max 0.997
_diffrn_measurement_device_type CCD
_diffrn_measurement_method '/w scan'
_diffrn_radiation_monochromator graphite
_diffrn_radiation_source 'fine-focus sealed tube'
_diffrn_radiation_type MoK\a
_diffrn_radiation_wavelength 0.71073
_diffrn_reflns_av_R_equivalents 0.0817
_diffrn_reflns_av_sigmaI/netI 0.0551
_diffrn_reflns_limit_h_max 64
_diffrn_reflns_limit_h_min -75
_diffrn_reflns_limit_k_max 76
_diffrn_reflns_limit_k_min -74
_diffrn_reflns_limit_l_max 33
_diffrn_reflns_limit_l_min -32
_diffrn_reflns_number 278836
_diffrn_reflns_theta_full 26.00
_diffrn_reflns_theta_max 26.00
_diffrn_reflns_theta_min 3.03
_exptl_absorpt_coefficient_mu 2.289
_exptl_absorpt_correction_T_max 0.8942
_exptl_absorpt_correction_T_min 0.7252
_exptl_absorpt_correction_type empirical
_exptl_absorpt_process_details REQABA
_exptl_crystal_colour colorless
_exptl_crystal_density_diffrn 1.819
_exptl_crystal_description prism
_exptl_crystal_F_000 55008
_exptl_crystal_size_max 0.15
_exptl_crystal_size_mid 0.15
_exptl_crystal_size_min 0.05
_refine_diff_density_max 0.658
_refine_diff_density_min -0.695
_refine_diff_density_rms 0.132
_refine_ls_extinction_method none
_refine_ls_goodness_of_fit_ref 1.051
_refine_ls_hydrogen_treatment constr
_refine_ls_matrix_type full
_refine_ls_number_parameters 2868
_refine_ls_number_reflns 50234
_refine_ls_number_restraints 0
_refine_ls_restrained_S_all 1.051
_refine_ls_R_factor_all 0.0821
_refine_ls_R_factor_gt 0.0548
_refine_ls_shift/su_max 0.003
_refine_ls_shift/su_mean 0.000
_refine_ls_structure_factor_coef Fsqd
_refine_ls_weighting_details 'calc w=1/[\s^2^(Fo^2^)+(0.0404P)^2^+954.6649P] where P=(Fo^2^+2Fc^2^)/3'
_refine_ls_weighting_scheme calc
_refine_ls_wR_factor_gt 0.1051
_refine_ls_wR_factor_ref 0.1158
_reflns_number_gt 38393
_reflns_number_total 50234
_reflns_threshold_expression >2sigma(I)
_cod_data_source_file ja075408b-file007.cif
_cod_data_source_block 1-Ag.M
_cod_original_sg_symbol_H-M 'I 41/a'
_cod_database_code 4107310

loop_
_symmetry_equiv_pos_as_xyz
'x, y, z'
'-x+1/2, -y, z+1/2'
'-y+3/4, x+1/4, z+1/4'
'y+3/4, -x+3/4, z+3/4'
'x+1/2, y+1/2, z+1/2'
'-x+1, -y+1/2, z+1'
'-y+5/4, x+3/4, z+3/4'
'y+5/4, -x+5/4, z+5/4'
'-x, -y, -z'
'x-1/2, y, -z-1/2'
'y-3/4, -x-1/4, -z-1/4'
'-y-3/4, x-3/4, -z-3/4'
'-x+1/2, -y+1/2, -z+1/2'
'x, y+1/2, -z'
'y-1/4, -x+1/4, -z+1/4'
'-y-1/4, x-1/4, -z-1/4'

loop_
_atom_site_label
_atom_site_type_symbol
_atom_site_fract_x
_atom_site_fract_y
_atom_site_fract_z
_atom_site_U_iso_or_equiv
_atom_site_adp_type
_atom_site_occupancy
_atom_site_symmetry_multiplicity
_atom_site_calc_flag
_atom_site_refinement_flags
Ag1 Ag 0.707653(11) 0.273931(9) 0.76873(2) 0.04157(15) Uani 1 1 d .
Ag2 Ag 0.736148(10) 0.252487(9) 0.67432(2) 0.03981(14) Uani 1 1 d .
Ag3 Ag 0.761999(11) 0.284858(9) 0.75823(2) 0.04135(15) Uani 1 1 d .
Ag4 Ag 0.679908(8) 0.385433(8) 0.493364(19) 0.02808(12) Uani 1 1 d .
Ag5 Ag 0.732187(8) 0.399895(8) 0.50018(2) 0.02864(12) Uani 1 1 d .
Ag6 Ag 0.696334(8) 0.419752(9) 0.58589(2) 0.02927(12) Uani 1 1 d .
Ag7 Ag 0.690538(8) 0.403266(9) 0.36999(2) 0.03328(13) Uani 1 1 d .
Ag8 Ag 0.710946(9) 0.438476(9) 0.45130(2) 0.03164(12) Uani 1 1 d .
Ag9 Ag 0.655953(9) 0.426234(9) 0.45265(2) 0.03275(13) Uani 1 1 d .
Ag10 Ag 0.639790(8) 0.529360(8) 0.34017(2) 0.02860(12) Uani 1 1 d .
Ag11 Ag 0.678850(8) 0.515115(8) 0.264512(19) 0.02896(12) Uani 1 1 d .
Ag12 Ag 0.627877(8) 0.491833(9) 0.24793(2) 0.03106(12) Uani 1 1 d .
Ag13 Ag 0.621736(9) 0.559120(8) 0.26693(2) 0.03145(12) Uani 1 1 d .
Ag14 Ag 0.656268(8) 0.541731(9) 0.18426(2) 0.03230(12) Uani 1 1 d .
Ag15 Ag 0.670738(8) 0.583615(8) 0.26736(2) 0.02834(12) Uani 1 1 d .
Ag16 Ag 0.602136(9) 0.674156(9) -0.02447(2) 0.03255(12) Uani 1 1 d .
Ag17 Ag 0.617368(9) 0.709615(9) 0.06229(2) 0.03222(12) Uani 1 1 d .
Ag18 Ag 0.653606(9) 0.693446(8) -0.02822(2) 0.03056(12) Uani 1 1 d .
Ag19 Ag 0.620693(8) 0.756016(8) 0.01980(2) 0.03065(12) Uani 1 1 d .
Ag20 Ag 0.569966(9) 0.735985(9) 0.02494(2) 0.03122(12) Uani 1 1 d .
Ag21 Ag 0.600950(8) 0.720108(8) -0.07030(2) 0.02947(12) Uani 1 1 d .
Ag22 Ag 0.583253(9) 0.815726(9) -0.21691(2) 0.03207(12) Uani 1 1 d .
Ag23 Ag 0.532604(9) 0.798914(9) -0.21504(2) 0.03328(13) Uani 1 1 d .
Ag24 Ag 0.549823(8) 0.831054(9) -0.11821(2) 0.03285(13) Uani 1 1 d .
Ag25 Ag 0.549366(9) 0.837731(9) -0.30638(2) 0.03826(14) Uani 1 1 d .
Ag26 Ag 0.558450(9) 0.867074(10) -0.20778(2) 0.03779(14) Uani 1 1 d .
Ag27 Ag 0.506587(9) 0.847652(9) -0.22596(2) 0.03512(13) Uani 1 1 d .
Ag28 Ag 0.464961(8) 0.967467(8) -0.502574(19) 0.02647(11) Uani 1 1 d .
Ag29 Ag 0.518276(8) 0.976857(8) -0.500946(19) 0.02592(11) Uani 1 1 d .
Ag30 Ag 0.487494(8) 0.995255(8) -0.404425(19) 0.02689(11) Uani 1 1 d .
N1 N 0.69084(10) 0.25704(10) 0.7142(2) 0.0393(15) Uani 1 1 d .
N2 N 0.70326(10) 0.24748(10) 0.6785(2) 0.0398(15) Uani 1 1 d .
N3 N 0.76840(10) 0.25981(9) 0.6637(2) 0.0375(15) Uani 1 1 d .
N4 N 0.77868(10) 0.27304(10) 0.6967(2) 0.0362(15) Uani 1 1 d .
N5 N 0.74469(11) 0.29899(10) 0.8157(2) 0.0428(16) Uani 1 1 d .
N6 N 0.72304(11) 0.29445(10) 0.8188(2) 0.0371(15) Uani 1 1 d .
N7 N 0.70174(9) 0.37021(8) 0.4472(2) 0.0266(12) Uani 1 1 d .
N8 N 0.72338(9) 0.37600(9) 0.4501(2) 0.0275(13) Uani 1 1 d .
N9 N 0.74310(9) 0.41946(9) 0.5578(2) 0.0315(14) Uani 1 1 d .
N10 N 0.72931(9) 0.42533(9) 0.5953(2) 0.0296(13) Uani 1 1 d .
N11 N 0.66423(8) 0.41024(9) 0.5824(2) 0.0270(13) Uani 1 1 d .
N12 N 0.65782(8) 0.39673(9) 0.5448(2) 0.0259(12) Uani 1 1 d .
N13 N 0.72279(9) 0.41172(9) 0.3639(2) 0.0315(13) Uani 1 1 d .
N14 N 0.73135(9) 0.42589(9) 0.3983(2) 0.0297(13) Uani 1 1 d .
N15 N 0.69061(9) 0.45316(9) 0.5012(2) 0.0301(13) Uani 1 1 d .
N16 N 0.66858(9) 0.44898(9) 0.5012(2) 0.0319(13) Uani 1 1 d .
N17 N 0.64345(9) 0.40504(10) 0.4006(2) 0.0334(14) Uani 1 1 d .
N18 N 0.65780(9) 0.39688(9) 0.3665(2) 0.0316(14) Uani 1 1 d .
N19 N 0.66930(8) 0.54457(9) 0.3482(2) 0.0272(13) Uani 1 1 d .
N20 N 0.68586(9) 0.53779(9) 0.3182(2) 0.0273(13) Uani 1 1 d .
N21 N 0.67324(9) 0.49206(9) 0.2112(2) 0.0295(13) Uani 1 1 d .
N22 N 0.65369(9) 0.48229(9) 0.2029(2) 0.0295(13) Uani 1 1 d .
N23 N 0.60404(9) 0.50060(9) 0.2994(2) 0.0298(13) Uani 1 1 d .
N24 N 0.60971(9) 0.51520(9) 0.3348(2) 0.0276(13) Uani 1 1 d .
N25 N 0.61065(9) 0.53820(9) 0.2132(2) 0.0328(14) Uani 1 1 d .
N26 N 0.62479(9) 0.53081(9) 0.1778(2) 0.0321(14) Uani 1 1 d .
N27 N 0.68673(9) 0.55529(9) 0.1846(2) 0.0297(13) Uani 1 1 d .
N28 N 0.69326(8) 0.57143(9) 0.2161(2) 0.0266(12) Uani 1 1 d .
N29 N 0.64592(8) 0.59708(8) 0.3109(2) 0.0259(12) Uani 1 1 d .
N30 N 0.62775(9) 0.58475(9) 0.3145(2) 0.0327(14) Uani 1 1 d .
N31 N 0.58172(9) 0.67989(9) 0.0352(2) 0.0317(13) Uani 1 1 d .
N32 N 0.58756(9) 0.69487(9) 0.0702(2) 0.0332(14) Uani 1 1 d .
N33 N 0.64905(9) 0.72044(9) 0.0638(2) 0.0285(13) Uani 1 1 d .
N34 N 0.66408(9) 0.71312(9) 0.0299(2) 0.0280(13) Uani 1 1 d .
N35 N 0.64448(9) 0.66956(9) -0.0791(2) 0.0285(13) Uani 1 1 d .
N36 N 0.62347(9) 0.66324(9) -0.0789(2) 0.0325(14) Uani 1 1 d .
N37 N 0.59964(9) 0.76794(9) 0.0738(2) 0.0321(14) Uani 1 1 d .
N38 N 0.57894(9) 0.75997(9) 0.0737(2) 0.0309(13) Uani 1 1 d .
N39 N 0.55717(8) 0.71574(9) -0.0282(2) 0.0281(13) Uani 1 1 d .
N40 N 0.56961(9) 0.70845(9) -0.0663(2) 0.0280(13) Uani 1 1 d .
N41 N 0.63138(9) 0.73362(9) -0.0766(2) 0.0270(13) Uani 1 1 d .
N42 N 0.63946(9) 0.74734(9) -0.0415(2) 0.0273(13) Uani 1 1 d .
N43 N 0.57286(9) 0.79596(9) -0.2744(2) 0.0280(13) Uani 1 1 d .
N44 N 0.55197(9) 0.78835(9) -0.2715(2) 0.0287(13) Uani 1 1 d .
N45 N 0.51222(9) 0.80693(10) -0.1582(2) 0.0335(14) Uani 1 1 d .
N46 N 0.51814(9) 0.82016(9) -0.1195(2) 0.0290(13) Uani 1 1 d .
N47 N 0.58206(9) 0.84055(9) -0.1191(2) 0.0271(13) Uani 1 1 d .
N48 N 0.59422(9) 0.83549(9) -0.1603(2) 0.0277(13) Uani 1 1 d .
N49 N 0.57889(9) 0.85362(10) -0.3019(2) 0.0365(15) Uani 1 1 d .
N50 N 0.58253(9) 0.86601(10) -0.2608(2) 0.0360(15) Uani 1 1 d .
N51 N 0.53353(9) 0.87521(10) -0.1593(2) 0.0365(15) Uani 1 1 d .
N52 N 0.51216(9) 0.86908(10) -0.1681(2) 0.0327(14) Uani 1 1 d .
N53 N 0.50115(9) 0.83043(9) -0.2909(2) 0.0326(14) Uani 1 1 d .
N54 N 0.51845(9) 0.82592(9) -0.3212(2) 0.0340(14) Uani 1 1 d .
N55 N 0.48376(8) 0.95386(8) -0.5585(2) 0.0240(12) Uani 1 1 d .
N56 N 0.50553(8) 0.95854(8) -0.5585(2) 0.0243(12) Uani 1 1 d .
N57 N 0.53312(8) 0.99091(8) -0.4399(2) 0.0264(12) Uani 1 1 d .
N58 N 0.52092(9) 0.99748(9) -0.4006(2) 0.0259(12) Uani 1 1 d .
N59 N 0.45452(9) 0.98895(9) -0.4043(2) 0.0270(12) Uani 1 1 d .
N60 N 0.44615(8) 0.97632(9) -0.4418(2) 0.0250(12) Uani 1 1 d .
C1 C 0.65225(14) 0.26489(14) 0.7335(3) 0.047(2) Uani 1 1 d .
H1A H 0.6586 0.2713 0.7634 0.071 Uiso 1 1 calc R
H1B H 0.6421 0.2534 0.7430 0.071 Uiso 1 1 calc R
H1C H 0.6446 0.2761 0.7147 0.071 Uiso 1 1 calc R
C2 C 0.66998(12) 0.25539(12) 0.7017(3) 0.0359(17) Uani 1 1 d .
C3 C 0.66822(12) 0.24417(12) 0.6569(3) 0.0357(17) Uani 1 1 d .
C4 C 0.68959(13) 0.23957(12) 0.6436(3) 0.0405(19) Uani 1 1 d .
C5 C 0.69819(13) 0.22863(14) 0.5984(3) 0.050(2) Uani 1 1 d .
H5A H 0.7140 0.2274 0.6009 0.074 Uiso 1 1 calc R
H5B H 0.6944 0.2371 0.5690 0.074 Uiso 1 1 calc R
H5C H 0.6918 0.2141 0.5957 0.074 Uiso 1 1 calc R
C6 C 0.77499(14) 0.24319(12) 0.5818(3) 0.046(2) Uani 1 1 d .
H6A H 0.7709 0.2289 0.5946 0.069 Uiso 1 1 calc R
H6B H 0.7874 0.2417 0.5592 0.069 Uiso 1 1 calc R
H6C H 0.7627 0.2495 0.5638 0.069 Uiso 1 1 calc R
C7 C 0.78103(12) 0.25759(11) 0.6240(3) 0.0345(17) Uani 1 1 d .
C8 C 0.80026(12) 0.26983(11) 0.6306(3) 0.0343(17) Uani 1 1 d .
C9 C 0.79786(12) 0.27921(12) 0.6778(3) 0.0355(17) Uani 1 1 d .
C10 C 0.81254(14) 0.29337(14) 0.7059(3) 0.052(2) Uani 1 1 d .
H10A H 0.8040 0.3030 0.7272 0.078 Uiso 1 1 calc R
H10B H 0.8212 0.3020 0.6827 0.078 Uiso 1 1 calc R
H10C H 0.8222 0.2845 0.7264 0.078 Uiso 1 1 calc R
C11 C 0.77104(14) 0.32458(14) 0.8508(3) 0.053(2) Uani 1 1 d .
H11A H 0.7814 0.3137 0.8388 0.079 Uiso 1 1 calc R
H11B H 0.7740 0.3278 0.8858 0.079 Uiso 1 1 calc R
H11C H 0.7725 0.3379 0.8311 0.079 Uiso 1 1 calc R
C12 C 0.74846(13) 0.31599(12) 0.8457(3) 0.0389(18) Uani 1 1 d .
C13 C 0.72947(12) 0.32255(12) 0.8679(3) 0.0349(17) Uani 1 1 d .
C14 C 0.71365(13) 0.30838(12) 0.8503(3) 0.0376(18) Uani 1 1 d .
C15 C 0.69000(13) 0.30740(14) 0.8603(4) 0.054(2) Uani 1 1 d .
H15A H 0.6827 0.2999 0.8329 0.081 Uiso 1 1 calc R
H15B H 0.6842 0.3221 0.8633 0.081 Uiso 1 1 calc R
H15C H 0.6874 0.2995 0.8913 0.081 Uiso 1 1 calc R
C16 C 0.67839(11) 0.34256(12) 0.4090(3) 0.0369(18) Uani 1 1 d .
H16A H 0.6688 0.3454 0.4373 0.055 Uiso 1 1 calc R
H16B H 0.6801 0.3269 0.4047 0.055 Uiso 1 1 calc R
H16C H 0.6721 0.3488 0.3788 0.055 Uiso 1 1 calc R
C17 C 0.70021(11) 0.35270(10) 0.4185(2) 0.0256(14) Uani 1 1 d .
C18 C 0.72046(10) 0.34653(10) 0.4017(2) 0.0243(14) Uani 1 1 d .
C19 C 0.73477(11) 0.36147(10) 0.4230(2) 0.0233(14) Uani 1 1 d .
C20 C 0.75877(11) 0.36405(12) 0.4172(3) 0.0384(18) Uani 1 1 d .
H20A H 0.7621 0.3792 0.4092 0.058 Uiso 1 1 calc R
H20B H 0.7639 0.3546 0.3904 0.058 Uiso 1 1 calc R
H20C H 0.7660 0.3600 0.4483 0.058 Uiso 1 1 calc R
C21 C 0.78228(12) 0.41503(13) 0.5438(3) 0.0423(19) Uani 1 1 d .
H21A H 0.7774 0.4055 0.5170 0.063 Uiso 1 1 calc R
H21B H 0.7932 0.4076 0.5638 0.063 Uiso 1 1 calc R
H21C H 0.7886 0.4282 0.5296 0.063 Uiso 1 1 calc R
C22 C 0.76361(11) 0.42080(11) 0.5756(3) 0.0303(16) Uani 1 1 d .
C23 C 0.76266(11) 0.42784(11) 0.6247(3) 0.0299(16) Uani 1 1 d .
C24 C 0.74105(10) 0.43041(10) 0.6356(3) 0.0255(15) Uani 1 1 d .
C25 C 0.73111(12) 0.43800(13) 0.6828(3) 0.0418(19) Uani 1 1 d .
H25A H 0.7153 0.4379 0.6796 0.063 Uiso 1 1 calc R
H25B H 0.7361 0.4528 0.6900 0.063 Uiso 1 1 calc R
H25C H 0.7354 0.4283 0.7100 0.063 Uiso 1 1 calc R
C26 C 0.65074(12) 0.42448(13) 0.6615(3) 0.0412(19) Uani 1 1 d .
H26A H 0.6659 0.4244 0.6720 0.062 Uiso 1 1 calc R
H26B H 0.6417 0.4185 0.6881 0.062 Uiso 1 1 calc R
H26C H 0.6462 0.4394 0.6542 0.062 Uiso 1 1 calc R
C27 C 0.64832(10) 0.41099(11) 0.6161(2) 0.0276(15) Uani 1 1 d .
C28 C 0.63138(10) 0.39755(11) 0.6011(3) 0.0275(15) Uani 1 1 d .
C29 C 0.63791(10) 0.38888(10) 0.5556(3) 0.0264(15) Uani 1 1 d .
C30 C 0.62652(11) 0.37389(12) 0.5215(3) 0.0362(17) Uani 1 1 d .
H30A H 0.6309 0.3770 0.4872 0.054 Uiso 1 1 calc R
H30B H 0.6108 0.3759 0.5248 0.054 Uiso 1 1 calc R
H30C H 0.6303 0.3589 0.5298 0.054 Uiso 1 1 calc R
C31 C 0.73236(14) 0.39441(16) 0.2851(3) 0.057(3) Uani 1 1 d .
H31A H 0.7167 0.3941 0.2795 0.085 Uiso 1 1 calc R
H31B H 0.7374 0.3797 0.2927 0.085 Uiso 1 1 calc R
H31C H 0.7397 0.3997 0.2552 0.085 Uiso 1 1 calc R
C32 C 0.73737(11) 0.40914(12) 0.3280(3) 0.0319(16) Uani 1 1 d .
C33 C 0.75549(10) 0.42139(11) 0.3378(3) 0.0264(15) Uani 1 1 d .
C34 C 0.75120(11) 0.43164(11) 0.3826(3) 0.0305(16) Uani 1 1 d .
C35 C 0.76471(12) 0.44655(14) 0.4128(3) 0.049(2) Uani 1 1 d .
H35A H 0.7623 0.4437 0.4482 0.073 Uiso 1 1 calc R
H35B H 0.7607 0.4616 0.4053 0.073 Uiso 1 1 calc R
H35C H 0.7800 0.4443 0.4048 0.073 Uiso 1 1 calc R
C36 C 0.71662(12) 0.47793(13) 0.5407(3) 0.043(2) Uani 1 1 d .
H36A H 0.7249 0.4762 0.5099 0.065 Uiso 1 1 calc R
H36B H 0.7238 0.4700 0.5676 0.065 Uiso 1 1 calc R
H36C H 0.7158 0.4933 0.5493 0.065 Uiso 1 1 calc R
C37 C 0.69427(12) 0.46923(11) 0.5334(3) 0.0319(16) Uani 1 1 d .
C38 C 0.67466(12) 0.47581(11) 0.5547(3) 0.0331(17) Uani 1 1 d .
C39 C 0.65918(11) 0.46237(11) 0.5327(3) 0.0311(16) Uani 1 1 d .
C40 C 0.63518(12) 0.46106(13) 0.5415(3) 0.044(2) Uani 1 1 d .
H40A H 0.6309 0.4458 0.5446 0.066 Uiso 1 1 calc R
H40B H 0.6275 0.4677 0.5134 0.066 Uiso 1 1 calc R
H40C H 0.6315 0.4688 0.5721 0.066 Uiso 1 1 calc R
C41 C 0.60425(12) 0.40591(14) 0.4160(3) 0.045(2) Uani 1 1 d .
H41A H 0.6089 0.4148 0.4442 0.067 Uiso 1 1 calc R
H41B H 0.5963 0.3933 0.4282 0.067 Uiso 1 1 calc R
H41C H 0.5948 0.4145 0.3943 0.067 Uiso 1 1 calc R
C42 C 0.62357(11) 0.39857(11) 0.3875(3) 0.0305(16) Uani 1 1 d .
C43 C 0.62479(11) 0.38611(11) 0.3448(3) 0.0301(16) Uani 1 1 d .
C44 C 0.64656(11) 0.38570(11) 0.3321(3) 0.0292(16) Uani 1 1 d .
C45 C 0.65777(12) 0.37497(13) 0.2900(3) 0.045(2) Uani 1 1 d .
H45A H 0.6734 0.3748 0.2963 0.067 Uiso 1 1 calc R
H45B H 0.6549 0.3830 0.2593 0.067 Uiso 1 1 calc R
H45C H 0.6525 0.3601 0.2866 0.067 Uiso 1 1 calc R
C46 C 0.66265(12) 0.56825(13) 0.4202(3) 0.0406(19) Uani 1 1 d .
H46A H 0.6524 0.5574 0.4326 0.061 Uiso 1 1 calc R
H46B H 0.6546 0.5802 0.4050 0.061 Uiso 1 1 calc R
H46C H 0.6714 0.5738 0.4479 0.061 Uiso 1 1 calc R
C47 C 0.67729(11) 0.55810(10) 0.3821(2) 0.0240(14) Uani 1 1 d .
C48 C 0.69965(10) 0.56055(10) 0.3747(2) 0.0233(14) Uani 1 1 d .
C49 C 0.70409(10) 0.54717(10) 0.3336(2) 0.0229(14) Uani 1 1 d .
C50 C 0.72485(12) 0.54338(13) 0.3071(3) 0.0395(18) Uani 1 1 d .
H50A H 0.7225 0.5445 0.2712 0.059 Uiso 1 1 calc R
H50B H 0.7303 0.5289 0.3152 0.059 Uiso 1 1 calc R
H50C H 0.7355 0.5543 0.3175 0.059 Uiso 1 1 calc R
C51 C 0.71141(11) 0.48822(14) 0.1862(3) 0.047(2) Uani 1 1 d .
H51A H 0.7126 0.5040 0.1880 0.071 Uiso 1 1 calc R
H51B H 0.7190 0.4830 0.1564 0.071 Uiso 1 1 calc R
H51C H 0.7180 0.4817 0.2158 0.071 Uiso 1 1 calc R
C52 C 0.68831(11) 0.48198(11) 0.1835(2) 0.0278(15) Uani 1 1 d .
C53 C 0.67833(10) 0.46527(10) 0.1564(2) 0.0243(14) Uani 1 1 d .
C54 C 0.65655(11) 0.46636(10) 0.1704(3) 0.0277(15) Uani 1 1 d .
C55 C 0.63809(12) 0.45266(13) 0.1537(3) 0.047(2) Uani 1 1 d .
H55A H 0.6249 0.4615 0.1521 0.071 Uiso 1 1 calc R
H55B H 0.6360 0.4408 0.1773 0.071 Uiso 1 1 calc R
H55C H 0.6412 0.4467 0.1208 0.071 Uiso 1 1 calc R
C56 C 0.57332(13) 0.47714(13) 0.2767(3) 0.052(2) Uani 1 1 d .
H56A H 0.5841 0.4667 0.2651 0.077 Uiso 1 1 calc R
H56B H 0.5668 0.4845 0.2481 0.077 Uiso 1 1 calc R
H56C H 0.5621 0.4695 0.2955 0.077 Uiso 1 1 calc R
C57 C 0.58405(10) 0.49361(11) 0.3096(3) 0.0279(15) Uani 1 1 d .
C58 C 0.57627(10) 0.50349(10) 0.3523(2) 0.0255(14) Uani 1 1 d .
C59 C 0.59327(10) 0.51708(11) 0.3667(3) 0.0266(15) Uani 1 1 d .
C60 C 0.59503(12) 0.53189(13) 0.4105(3) 0.0414(19) Uani 1 1 d .
H60A H 0.6020 0.5454 0.4004 0.062 Uiso 1 1 calc R
H60B H 0.6037 0.5249 0.4365 0.062 Uiso 1 1 calc R
H60C H 0.5805 0.5350 0.4234 0.062 Uiso 1 1 calc R
C61 C 0.57159(12) 0.54008(14) 0.2296(3) 0.046(2) Uani 1 1 d .
H61A H 0.5743 0.5352 0.2637 0.069 Uiso 1 1 calc R
H61B H 0.5586 0.5330 0.2167 0.069 Uiso 1 1 calc R
H61C H 0.5695 0.5558 0.2294 0.069 Uiso 1 1 calc R
C62 C 0.59039(11) 0.53447(12) 0.1978(3) 0.0320(16) Uani 1 1 d .
C63 C 0.59112(11) 0.52468(12) 0.1513(3) 0.0355(17) Uani 1 1 d .
C64 C 0.61316(12) 0.52244(12) 0.1400(3) 0.0344(17) Uani 1 1 d .
C65 C 0.62386(13) 0.51306(14) 0.0952(3) 0.052(2) Uani 1 1 d .
H65A H 0.6368 0.5216 0.0870 0.077 Uiso 1 1 calc R
H65B H 0.6137 0.5134 0.0671 0.077 Uiso 1 1 calc R
H65C H 0.6281 0.4981 0.1020 0.077 Uiso 1 1 calc R
C66 C 0.69961(13) 0.53669(13) 0.1086(3) 0.046(2) Uani 1 1 d .
H66A H 0.6917 0.5241 0.1214 0.069 Uiso 1 1 calc R
H66B H 0.7141 0.5322 0.0975 0.069 Uiso 1 1 calc R
H66C H 0.6916 0.5429 0.0805 0.069 Uiso 1 1 calc R
C67 C 0.70174(11) 0.55341(11) 0.1488(3) 0.0284(15) Uani 1 1 d .
C68 C 0.71838(10) 0.56840(10) 0.1566(2) 0.0242(14) Uani 1 1 d .
C69 C 0.71200(10) 0.57910(11) 0.1998(3) 0.0272(15) Uani 1 1 d .
C70 C 0.72341(11) 0.59709(12) 0.2270(3) 0.0390(18) Uani 1 1 d .
H70A H 0.7127 0.6065 0.2428 0.058 Uiso 1 1 calc R
H70B H 0.7321 0.6056 0.2034 0.058 Uiso 1 1 calc R
H70C H 0.7329 0.5909 0.2524 0.058 Uiso 1 1 calc R
C71 C 0.65826(11) 0.63429(11) 0.3294(3) 0.0334(17) Uani 1 1 d .
H71A H 0.6724 0.6283 0.3203 0.050 Uiso 1 1 calc R
H71B H 0.6590 0.6403 0.3631 0.050 Uiso 1 1 calc R
H71C H 0.6543 0.6457 0.3059 0.050 Uiso 1 1 calc R
C72 C 0.64199(11) 0.61707(11) 0.3279(3) 0.0285(15) Uani 1 1 d .
C73 C 0.61990(10) 0.61780(10) 0.3423(3) 0.0258(15) Uani 1 1 d .
C74 C 0.61202(11) 0.59744(12) 0.3333(3) 0.0303(16) Uani 1 1 d .
C75 C 0.58949(11) 0.58855(12) 0.3396(3) 0.0401(19) Uani 1 1 d .
H75A H 0.5879 0.5754 0.3195 0.060 Uiso 1 1 calc R
H75B H 0.5789 0.5994 0.3288 0.060 Uiso 1 1 calc R
H75C H 0.5870 0.5850 0.3747 0.060 Uiso 1 1 calc R
C76 C 0.55286(12) 0.65276(13) 0.0208(3) 0.0413(19) Uani 1 1 d .
H76A H 0.5516 0.6579 -0.0135 0.062 Uiso 1 1 calc R
H76B H 0.5384 0.6500 0.0342 0.062 Uiso 1 1 calc R
H76C H 0.5614 0.6394 0.0214 0.062 Uiso 1 1 calc R
C77 C 0.56378(11) 0.66941(11) 0.0513(3) 0.0300(16) Uani 1 1 d .
C78 C 0.55804(11) 0.67783(12) 0.0976(3) 0.0325(16) Uani 1 1 d .
C79 C 0.57329(11) 0.69373(11) 0.1081(3) 0.0314(16) Uani 1 1 d .
C80 C 0.57588(13) 0.70806(13) 0.1528(3) 0.046(2) Uani 1 1 d .
H80A H 0.5913 0.7106 0.1590 0.069 Uiso 1 1 calc R
H80B H 0.5693 0.7010 0.1818 0.069 Uiso 1 1 calc R
H80C H 0.5687 0.7219 0.1467 0.069 Uiso 1 1 calc R
C81 C 0.64795(14) 0.73854(13) 0.1458(3) 0.045(2) Uani 1 1 d .
H81A H 0.6339 0.7440 0.1342 0.068 Uiso 1 1 calc R
H81B H 0.6565 0.7505 0.1595 0.068 Uiso 1 1 calc R
H81C H 0.6456 0.7276 0.1716 0.068 Uiso 1 1 calc R
C82 C 0.66003(11) 0.72850(11) 0.1027(2) 0.0298(16) Uani 1 1 d .
C83 C 0.68201(12) 0.72615(11) 0.0955(3) 0.0318(16) Uani 1 1 d .
C84 C 0.68380(12) 0.71636(11) 0.0487(3) 0.0323(16) Uani 1 1 d .
C85 C 0.70351(12) 0.71046(14) 0.0196(3) 0.047(2) Uani 1 1 d .
H85A H 0.6993 0.7014 -0.0088 0.070 Uiso 1 1 calc R
H85B H 0.7136 0.7024 0.0409 0.070 Uiso 1 1 calc R
H85C H 0.7106 0.7237 0.0076 0.070 Uiso 1 1 calc R
C86 C 0.67968(12) 0.65734(12) -0.1123(3) 0.0407(19) Uani 1 1 d .
H86A H 0.6849 0.6700 -0.0939 0.061 Uiso 1 1 calc R
H86B H 0.6826 0.6593 -0.1478 0.061 Uiso 1 1 calc R
H86C H 0.6872 0.6443 -0.1005 0.061 Uiso 1 1 calc R
C87 C 0.65613(11) 0.65490(10) -0.1044(2) 0.0258(15) Uani 1 1 d .
C88 C 0.64224(11) 0.63866(10) -0.1210(2) 0.0271(15) Uani 1 1 d .
C89 C 0.62180(11) 0.64457(11) -0.1043(3) 0.0303(16) Uani 1 1 d .
C90 C 0.60044(12) 0.63329(13) -0.1109(3) 0.0420(19) Uani 1 1 d .
H90A H 0.5908 0.6369 -0.0832 0.063 Uiso 1 1 calc R
H90B H 0.6028 0.6176 -0.1118 0.063 Uiso 1 1 calc R
H90C H 0.5938 0.6380 -0.1422 0.063 Uiso 1 1 calc R
C91 C 0.62039(13) 0.79839(13) 0.1090(4) 0.052(2) Uani 1 1 d .
H91A H 0.6287 0.7981 0.0780 0.078 Uiso 1 1 calc R
H91B H 0.6289 0.7918 0.1357 0.078 Uiso 1 1 calc R
H91C H 0.6170 0.8134 0.1175 0.078 Uiso 1 1 calc R
C92 C 0.59996(12) 0.78600(11) 0.1024(3) 0.0354(17) Uani 1 1 d .
C93 C 0.57908(12) 0.78974(11) 0.1203(3) 0.0322(16) Uani 1 1 d .
C94 C 0.56669(11) 0.77299(11) 0.1021(3) 0.0304(16) Uani 1 1 d .
C95 C 0.54287(12) 0.76851(13) 0.1086(3) 0.045(2) Uani 1 1 d .
H95A H 0.5407 0.7530 0.1141 0.068 Uiso 1 1 calc R
H95B H 0.5350 0.7730 0.0787 0.068 Uiso 1 1 calc R
H95C H 0.5374 0.7766 0.1373 0.068 Uiso 1 1 calc R
C96 C 0.51915(12) 0.71555(14) -0.0009(3) 0.048(2) Uani 1 1 d .
H96A H 0.5226 0.7295 0.0146 0.072 Uiso 1 1 calc R
H96B H 0.5178 0.7044 0.0249 0.072 Uiso 1 1 calc R
H96C H 0.5054 0.7168 -0.0191 0.072 Uiso 1 1 calc R
C97 C 0.53681(11) 0.70935(11) -0.0361(3) 0.0308(16) Uani 1 1 d .
C98 C 0.53581(11) 0.69790(11) -0.0808(3) 0.0280(15) Uani 1 1 d .
C99 C 0.55688(11) 0.69778(11) -0.0987(3) 0.0310(16) Uani 1 1 d .
C100 C 0.56607(12) 0.68748(14) -0.1444(3) 0.042(2) Uani 1 1 d .
H10D H 0.5803 0.6813 -0.1368 0.063 Uiso 1 1 calc R
H10E H 0.5676 0.6984 -0.1705 0.063 Uiso 1 1 calc R
H10F H 0.5563 0.6760 -0.1558 0.063 Uiso 1 1 calc R
C101 C 0.64107(12) 0.71852(12) -0.1584(3) 0.0391(18) Uani 1 1 d .
H10G H 0.6254 0.7179 -0.1640 0.059 Uiso 1 1 calc R
H10H H 0.6467 0.7039 -0.1527 0.059 Uiso 1 1 calc R
H10I H 0.6481 0.7248 -0.1877 0.059 Uiso 1 1 calc R
C102 C 0.64565(10) 0.73230(11) -0.1140(2) 0.0258(14) Uani 1 1 d .
C103 C 0.66335(10) 0.74566(11) -0.1038(3) 0.0271(15) Uani 1 1 d .
C104 C 0.65881(11) 0.75480(11) -0.0574(3) 0.0296(16) Uani 1 1 d .
C105 C 0.67200(11) 0.76936(12) -0.0258(3) 0.0369(18) Uani 1 1 d .
H10J H 0.6701 0.7654 0.0091 0.055 Uiso 1 1 calc R
H10K H 0.6673 0.7844 -0.0308 0.055 Uiso 1 1 calc R
H10L H 0.6873 0.7680 -0.0349 0.055 Uiso 1 1 calc R
C106 C 0.60514(11) 0.79234(13) -0.3271(3) 0.042(2) Uani 1 1 d .
H10M H 0.6090 0.8070 -0.3162 0.064 Uiso 1 1 calc R
H10N H 0.6075 0.7911 -0.3630 0.064 Uiso 1 1 calc R
H10O H 0.6142 0.7818 -0.3097 0.064 Uiso 1 1 calc R
C107 C 0.58185(11) 0.78802(11) -0.3155(3) 0.0318(16) Uani 1 1 d .
C108 C 0.56659(11) 0.77515(11) -0.3399(3) 0.0283(15) Uani 1 1 d .
C109 C 0.54811(11) 0.77593(11) -0.3111(3) 0.0313(16) Uani 1 1 d .
C110 C 0.52640(11) 0.76599(12) -0.3184(3) 0.0377(18) Uani 1 1 d .
H11D H 0.5151 0.7768 -0.3116 0.057 Uiso 1 1 calc R
H11E H 0.5247 0.7537 -0.2956 0.057 Uiso 1 1 calc R
H11F H 0.5250 0.7609 -0.3527 0.057 Uiso 1 1 calc R
C111 C 0.48149(13) 0.78479(14) -0.1862(3) 0.046(2) Uani 1 1 d .
H11G H 0.4922 0.7742 -0.1977 0.069 Uiso 1 1 calc R
H11H H 0.4759 0.7930 -0.2147 0.069 Uiso 1 1 calc R
H11I H 0.4695 0.7772 -0.1699 0.069 Uiso 1 1 calc R
C112 C 0.49196(11) 0.80013(11) -0.1499(3) 0.0324(16) Uani 1 1 d .
C113 C 0.48448(11) 0.80864(11) -0.1053(3) 0.0322(16) Uani 1 1 d .
C114 C 0.50158(11) 0.82120(11) -0.0877(3) 0.0314(16) Uani 1 1 d .
C115 C 0.50327(13) 0.83480(14) -0.0423(3) 0.050(2) Uani 1 1 d .
H11J H 0.5109 0.8483 -0.0503 0.075 Uiso 1 1 calc R
H11K H 0.5113 0.8269 -0.0167 0.075 Uiso 1 1 calc R
H11L H 0.4887 0.8382 -0.0300 0.075 Uiso 1 1 calc R
C116 C 0.58511(12) 0.86053(13) -0.0403(3) 0.0400(18) Uani 1 1 d .
H11M H 0.5698 0.8565 -0.0378 0.060 Uiso 1 1 calc R
H11N H 0.5866 0.8763 -0.0366 0.060 Uiso 1 1 calc R
H11O H 0.5933 0.8532 -0.0140 0.060 Uiso 1 1 calc R
C117 C 0.59381(11) 0.85366(11) -0.0905(3) 0.0299(16) Uani 1 1 d .
C118 C 0.61368(11) 0.85746(10) -0.1127(3) 0.0265(15) Uani 1 1 d .
C119 C 0.61321(11) 0.84537(11) -0.1560(3) 0.0280(15) Uani 1 1 d .
C120 C 0.63010(11) 0.84251(12) -0.1958(3) 0.0348(17) Uani 1 1 d .
H12A H 0.6234 0.8444 -0.2285 0.052 Uiso 1 1 calc R
H12B H 0.6363 0.8279 -0.1934 0.052 Uiso 1 1 calc R
H12C H 0.6416 0.8533 -0.1914 0.052 Uiso 1 1 calc R
C121 C 0.59396(14) 0.84764(14) -0.3859(4) 0.056(2) Uani 1 1 d .
H12D H 0.5874 0.8333 -0.3826 0.084 Uiso 1 1 calc R
H12E H 0.6090 0.8461 -0.3969 0.084 Uiso 1 1 calc R
H12F H 0.5858 0.8561 -0.4105 0.084 Uiso 1 1 calc R
C122 C 0.59337(11) 0.85893(11) -0.3372(3) 0.0311(16) Uani 1 1 d .
C123 C 0.60689(11) 0.87551(10) -0.3187(3) 0.0295(16) Uani 1 1 d .
C124 C 0.59916(11) 0.87931(11) -0.2709(3) 0.0315(16) Uani 1 1 d .
C125 C 0.60720(12) 0.89508(13) -0.2330(3) 0.044(2) Uani 1 1 d .
H12G H 0.5950 0.9002 -0.2128 0.066 Uiso 1 1 calc R
H12H H 0.6140 0.9074 -0.2497 0.066 Uiso 1 1 calc R
H12I H 0.6178 0.8879 -0.2115 0.066 Uiso 1 1 calc R
C126 C 0.55431(13) 0.90280(15) -0.1143(4) 0.055(2) Uani 1 1 d .
H12J H 0.5651 0.8913 -0.1097 0.083 Uiso 1 1 calc R
H12K H 0.5520 0.9104 -0.0827 0.083 Uiso 1 1 calc R
H12L H 0.5595 0.9131 -0.1393 0.083 Uiso 1 1 calc R
C127 C 0.53347(12) 0.89303(12) -0.1312(3) 0.0354(17) Uani 1 1 d .
C128 C 0.51235(12) 0.89874(12) -0.1202(3) 0.0337(17) Uani 1 1 d .
C129 C 0.49970(11) 0.88314(12) -0.1436(3) 0.0312(16) Uani 1 1 d .
C130 C 0.47526(12) 0.88067(15) -0.1439(3) 0.053(2) Uani 1 1 d .
H13A H 0.4707 0.8741 -0.1753 0.079 Uiso 1 1 calc R
H13B H 0.4685 0.8950 -0.1403 0.079 Uiso 1 1 calc R
H13C H 0.4708 0.8714 -0.1162 0.079 Uiso 1 1 calc R
C131 C 0.46118(11) 0.83030(14) -0.2955(3) 0.043(2) Uani 1 1 d .
H13D H 0.4607 0.8235 -0.2625 0.064 Uiso 1 1 calc R
H13E H 0.4503 0.8236 -0.3169 0.064 Uiso 1 1 calc R
H13F H 0.4581 0.8458 -0.2923 0.064 Uiso 1 1 calc R
C132 C 0.48307(11) 0.82722(11) -0.3176(3) 0.0304(16) Uani 1 1 d .
C133 C 0.48857(11) 0.82063(11) -0.3659(3) 0.0288(15) Uani 1 1 d .
C134 C 0.51111(11) 0.81980(10) -0.3659(3) 0.0297(16) Uani 1 1 d .
C135 C 0.52629(12) 0.81375(13) -0.4064(3) 0.044(2) Uani 1 1 d .
H13G H 0.5396 0.8223 -0.4033 0.066 Uiso 1 1 calc R
H13H H 0.5195 0.8167 -0.4386 0.066 Uiso 1 1 calc R
H13I H 0.5298 0.7983 -0.4039 0.066 Uiso 1 1 calc R
C136 C 0.45849(11) 0.92918(12) -0.6005(3) 0.0412(19) Uani 1 1 d .
H13J H 0.4495 0.9313 -0.5709 0.062 Uiso 1 1 calc R
H13K H 0.4594 0.9137 -0.6080 0.062 Uiso 1 1 calc R
H13L H 0.4520 0.9368 -0.6287 0.062 Uiso 1 1 calc R
C137 C 0.48036(10) 0.93775(10) -0.5911(3) 0.0255(15) Uani 1 1 d .
C138 C 0.50009(10) 0.93172(10) -0.6120(2) 0.0242(14) Uani 1 1 d .
C139 C 0.51562(10) 0.94545(10) -0.5906(2) 0.0237(14) Uani 1 1 d .
C140 C 0.53925(11) 0.94728(12) -0.5996(3) 0.0362(17) Uani 1 1 d .
H14A H 0.5437 0.9625 -0.5965 0.054 Uiso 1 1 calc R
H14B H 0.5426 0.9421 -0.6331 0.054 Uiso 1 1 calc R
H14C H 0.5471 0.9385 -0.5751 0.054 Uiso 1 1 calc R
C141 C 0.57140(11) 0.98547(12) -0.4638(3) 0.0380(18) Uani 1 1 d .
H14D H 0.5664 0.9730 -0.4833 0.057 Uiso 1 1 calc R
H14E H 0.5845 0.9815 -0.4453 0.057 Uiso 1 1 calc R
H14F H 0.5747 0.9976 -0.4861 0.057 Uiso 1 1 calc R
C142 C 0.55399(11) 0.99216(11) -0.4280(3) 0.0285(15) Uani 1 1 d .
C143 C 0.55590(10) 0.99972(10) -0.3793(2) 0.0247(14) Uani 1 1 d .
C144 C 0.53478(10) 1.00282(10) -0.3637(2) 0.0258(14) Uani 1 1 d .
C145 C 0.52646(12) 1.01181(13) -0.3159(3) 0.0407(19) Uani 1 1 d .
H14G H 0.5128 1.0195 -0.3219 0.061 Uiso 1 1 calc R
H14H H 0.5371 1.0219 -0.3020 0.061 Uiso 1 1 calc R
H14I H 0.5240 1.0000 -0.2923 0.061 Uiso 1 1 calc R
C146 C 0.44476(12) 1.00087(13) -0.3191(3) 0.0382(18) Uani 1 1 d .
H14J H 0.4603 1.0040 -0.3166 0.057 Uiso 1 1 calc R
H14K H 0.4402 0.9921 -0.2907 0.057 Uiso 1 1 calc R
H14L H 0.4366 1.0145 -0.3192 0.057 Uiso 1 1 calc R
C147 C 0.44034(10) 0.98879(10) -0.3662(2) 0.0249(14) Uani 1 1 d .
C148 C 0.42229(10) 0.97606(10) -0.3789(2) 0.0245(14) Uani 1 1 d .
C149 C 0.42693(10) 0.96849(11) -0.4266(2) 0.0261(15) Uani 1 1 d .
C150 C 0.41393(11) 0.95409(13) -0.4594(3) 0.0367(18) Uani 1 1 d .
H15P H 0.4189 0.9556 -0.4938 0.055 Uiso 1 1 calc R
H15Q H 0.3986 0.9581 -0.4572 0.055 Uiso 1 1 calc R
H15R H 0.4157 0.9390 -0.4487 0.055 Uiso 1 1 calc R
C151 C 0.7043(3) 0.3161(2) 0.6911(6) 0.102(5) Uani 1 1 d .
C152 C 0.7057(3) 0.3032(2) 0.6497(5) 0.090(4) Uani 1 1 d .
H15D H 0.6930 0.2964 0.6376 0.108 Uiso 1 1 calc R
C153 C 0.7246(3) 0.3000(2) 0.6254(5) 0.092(4) Uani 1 1 d .
C154 C 0.7433(2) 0.3097(2) 0.6421(5) 0.085(4) Uani 1 1 d .
H15E H 0.7565 0.3074 0.6249 0.102 Uiso 1 1 calc R
C155 C 0.7429(3) 0.3229(2) 0.6837(6) 0.095(4) Uani 1 1 d .
C156 C 0.7233(3) 0.3259(2) 0.7082(5) 0.104(5) Uani 1 1 d .
H15F H 0.7228 0.3348 0.7371 0.124 Uiso 1 1 calc R
C157 C 0.6831(3) 0.3204(2) 0.7173(6) 0.134(6) Uani 1 1 d .
H15G H 0.6715 0.3123 0.7007 0.201 Uiso 1 1 calc R
H15H H 0.6799 0.3359 0.7161 0.201 Uiso 1 1 calc R
H15I H 0.6842 0.3157 0.7519 0.201 Uiso 1 1 calc R
C158 C 0.7257(3) 0.2871(2) 0.5779(5) 0.117(5) Uani 1 1 d .
H15J H 0.7114 0.2811 0.5704 0.176 Uiso 1 1 calc R
H15K H 0.7362 0.2753 0.5818 0.176 Uiso 1 1 calc R
H15L H 0.7303 0.2966 0.5507 0.176 Uiso 1 1 calc R
C159 C 0.7626(3) 0.3344(2) 0.7021(6) 0.139(7) Uani 1 1 d .
H15M H 0.7751 0.3307 0.6811 0.208 Uiso 1 1 calc R
H15N H 0.7656 0.3300 0.7365 0.208 Uiso 1 1 calc R
H15O H 0.7602 0.3501 0.7008 0.208 Uiso 1 1 calc R
C160 C 0.69428(17) 0.34713(15) 0.5746(4) 0.059(3) Uani 1 1 d .
C161 C 0.71532(18) 0.34728(16) 0.5587(4) 0.063(3) Uani 1 1 d .
H16D H 0.7191 0.3393 0.5298 0.076 Uiso 1 1 calc R
C162 C 0.73121(15) 0.35870(16) 0.5832(4) 0.061(3) Uani 1 1 d .
C163 C 0.72537(17) 0.37080(15) 0.6240(4) 0.063(3) Uani 1 1 d .
H16E H 0.7361 0.3791 0.6408 0.076 Uiso 1 1 calc R
C164 C 0.70423(19) 0.37126(17) 0.6412(4) 0.068(3) Uani 1 1 d .
C165 C 0.68901(17) 0.35962(17) 0.6159(4) 0.069(3) Uani 1 1 d .
H16F H 0.6744 0.3601 0.6268 0.083 Uiso 1 1 calc R
C166 C 0.6770(2) 0.33367(19) 0.5504(5) 0.095(4) Uani 1 1 d .
H16G H 0.6833 0.3259 0.5221 0.142 Uiso 1 1 calc R
H16H H 0.6653 0.3431 0.5389 0.142 Uiso 1 1 calc R
H16I H 0.6713 0.3232 0.5745 0.142 Uiso 1 1 calc R
C167 C 0.75461(16) 0.35764(19) 0.5669(4) 0.089(4) Uani 1 1 d .
H16J H 0.7558 0.3484 0.5374 0.133 Uiso 1 1 calc R
H16K H 0.7635 0.3516 0.5938 0.133 Uiso 1 1 calc R
H16L H 0.7597 0.3723 0.5587 0.133 Uiso 1 1 calc R
C168 C 0.6986(2) 0.38335(19) 0.6888(4) 0.105(5) Uani 1 1 d .
H16M H 0.6830 0.3820 0.6953 0.158 Uiso 1 1 calc R
H16N H 0.7023 0.3987 0.6850 0.158 Uiso 1 1 calc R
H16O H 0.7068 0.3772 0.7166 0.158 Uiso 1 1 calc R
C169 C 0.6793(2) 0.4842(2) 0.3862(5) 0.086(4) Uani 1 1 d .
C170 C 0.6580(3) 0.4811(2) 0.3940(5) 0.093(4) Uani 1 1 d .
H17A H 0.6509 0.4893 0.4191 0.112 Uiso 1 1 calc R
C171 C 0.6469(2) 0.4674(2) 0.3684(6) 0.096(5) Uani 1 1 d .
C172 C 0.6561(3) 0.4556(2) 0.3337(6) 0.098(5) Uani 1 1 d .
H17B H 0.6474 0.4455 0.3158 0.117 Uiso 1 1 calc R
C173 C 0.6785(4) 0.4572(2) 0.3220(5) 0.120(7) Uani 1 1 d .
C174 C 0.68993(19) 0.4727(2) 0.3509(5) 0.082(4) Uani 1 1 d .
H17C H 0.7050 0.4749 0.3455 0.098 Uiso 1 1 calc R
C175 C 0.6892(3) 0.5005(2) 0.4196(5) 0.173(9) Uani 1 1 d .
H17E H 0.6781 0.5065 0.4416 0.260 Uiso 1 1 calc R
H17F H 0.6955 0.5122 0.3997 0.260 Uiso 1 1 calc R
H17G H 0.7006 0.4937 0.4395 0.260 Uiso 1 1 calc R
C176 C 0.6233(3) 0.4599(4) 0.3720(12) 0.36(2) Uani 1 1 d .
H17H H 0.6158 0.4684 0.3976 0.535 Uiso 1 1 calc R
H17I H 0.6228 0.4445 0.3809 0.535 Uiso 1 1 calc R
H17J H 0.6161 0.4621 0.3399 0.535 Uiso 1 1 calc R
C177 C 0.6926(5) 0.4465(3) 0.2869(6) 0.31(2) Uani 1 1 d .
H17K H 0.7073 0.4523 0.2902 0.467 Uiso 1 1 calc R
H17L H 0.6873 0.4490 0.2531 0.467 Uiso 1 1 calc R
H17M H 0.6927 0.4309 0.2938 0.467 Uiso 1 1 calc R
C178 C 0.64456(17) 0.58697(15) 0.1130(3) 0.057(2) Uani 1 1 d .
C179 C 0.62485(15) 0.58713(14) 0.1372(4) 0.055(2) Uani 1 1 d .
H17D H 0.6138 0.5774 0.1267 0.066 Uiso 1 1 calc R
C180 C 0.62063(15) 0.60120(15) 0.1769(3) 0.054(2) Uani 1 1 d .
C181 C 0.63702(16) 0.61472(15) 0.1920(3) 0.057(2) Uani 1 1 d .
H18A H 0.6344 0.6244 0.2188 0.068 Uiso 1 1 calc R
C182 C 0.65717(16) 0.61476(15) 0.1696(3) 0.054(2) Uani 1 1 d .
C183 C 0.66044(14) 0.60083(15) 0.1298(3) 0.055(2) Uani 1 1 d .
H18B H 0.6741 0.6008 0.1137 0.066 Uiso 1 1 calc R
C184 C 0.6480(2) 0.57240(18) 0.0683(4) 0.096(4) Uani 1 1 d .
H18D H 0.6628 0.5743 0.0558 0.144 Uiso 1 1 calc R
H18E H 0.6376 0.5762 0.0422 0.144 Uiso 1 1 calc R
H18F H 0.6459 0.5573 0.0781 0.144 Uiso 1 1 calc R
C185 C 0.59874(16) 0.6022(2) 0.2007(4) 0.087(4) Uani 1 1 d .
H18G H 0.5989 0.6129 0.2275 0.130 Uiso 1 1 calc R
H18H H 0.5950 0.5879 0.2142 0.130 Uiso 1 1 calc R
H18I H 0.5879 0.6064 0.1758 0.130 Uiso 1 1 calc R
C186 C 0.67512(17) 0.62950(17) 0.1861(4) 0.075(3) Uani 1 1 d .
H18J H 0.6702 0.6382 0.2144 0.112 Uiso 1 1 calc R
H18K H 0.6792 0.6391 0.1587 0.112 Uiso 1 1 calc R
H18L H 0.6877 0.6208 0.1961 0.112 Uiso 1 1 calc R
C187 C 0.66114(15) 0.64947(15) 0.0500(3) 0.054(2) Uani 1 1 d .
C188 C 0.65516(15) 0.66234(14) 0.0902(3) 0.052(2) Uani 1 1 d .
H18C H 0.6654 0.6722 0.1038 0.062 Uiso 1 1 calc R
C189 C 0.63464(17) 0.66108(14) 0.1108(3) 0.054(2) Uani 1 1 d .
C190 C 0.62002(16) 0.64703(16) 0.0894(4) 0.059(3) Uani 1 1 d .
H19A H 0.6059 0.6459 0.1031 0.071 Uiso 1 1 calc R
C191 C 0.62533(16) 0.63453(15) 0.0484(4) 0.058(3) Uani 1 1 d .
C192 C 0.64598(17) 0.63581(15) 0.0298(3) 0.059(3) Uani 1 1 d .
H19B H 0.6499 0.6270 0.0023 0.070 Uiso 1 1 calc R
C193 C 0.68396(16) 0.65025(18) 0.0313(4) 0.078(3) Uani 1 1 d .
H19E H 0.6855 0.6403 0.0031 0.117 Uiso 1 1 calc R
H19F H 0.6939 0.6459 0.0580 0.117 Uiso 1 1 calc R
H19G H 0.6874 0.6650 0.0207 0.117 Uiso 1 1 calc R
C194 C 0.62891(18) 0.67388(17) 0.1568(4) 0.076(3) Uani 1 1 d .
H19H H 0.6138 0.6710 0.1660 0.114 Uiso 1 1 calc R
H19I H 0.6307 0.6894 0.1502 0.114 Uiso 1 1 calc R
H19J H 0.6385 0.6696 0.1842 0.114 Uiso 1 1 calc R
C195 C 0.6090(2) 0.61915(19) 0.0257(5) 0.096(4) Uani 1 1 d .
H19K H 0.6155 0.6118 -0.0028 0.143 Uiso 1 1 calc R
H19L H 0.5963 0.6273 0.0146 0.143 Uiso 1 1 calc R
H19M H 0.6046 0.6084 0.0505 0.143 Uiso 1 1 calc R
C196 C 0.59611(16) 0.78505(16) -0.0895(5) 0.070(3) Uani 1 1 d .
C197 C 0.57561(16) 0.78347(16) -0.0676(5) 0.071(3) Uani 1 1 d .
H19C H 0.5732 0.7904 -0.0366 0.085 Uiso 1 1 calc R
C198 C 0.55888(17) 0.77227(18) -0.0891(5) 0.075(3) Uani 1 1 d .
C199 C 0.5628(2) 0.76202(19) -0.1328(6) 0.085(4) Uani 1 1 d .
H19D H 0.5512 0.7542 -0.1478 0.103 Uiso 1 1 calc R
C200 C 0.5825(3) 0.76239(19) -0.1567(5) 0.092(4) Uani 1 1 d .
C201 C 0.59877(19) 0.77403(19) -0.1344(5) 0.080(4) Uani 1 1 d .
H20D H 0.6125 0.7746 -0.1503 0.096 Uiso 1 1 calc R
C202 C 0.61304(18) 0.79819(17) -0.0663(6) 0.110(5) Uani 1 1 d .
H20G H 0.6262 0.7975 -0.0864 0.165 Uiso 1 1 calc R
H20H H 0.6161 0.7926 -0.0329 0.165 Uiso 1 1 calc R
H20I H 0.6081 0.8133 -0.0639 0.165 Uiso 1 1 calc R
C203 C 0.53685(17) 0.7704(2) -0.0651(6) 0.116(6) Uani 1 1 d .
H20J H 0.5273 0.7618 -0.0864 0.175 Uiso 1 1 calc R
H20K H 0.5307 0.7849 -0.0607 0.175 Uiso 1 1 calc R
H20L H 0.5383 0.7634 -0.0327 0.175 Uiso 1 1 calc R
C204 C 0.5871(3) 0.7506(2) -0.2047(6) 0.144(7) Uani 1 1 d .
H20M H 0.6022 0.7532 -0.2146 0.216 Uiso 1 1 calc R
H20N H 0.5774 0.7560 -0.2307 0.216 Uiso 1 1 calc R
H20O H 0.5848 0.7351 -0.2000 0.216 Uiso 1 1 calc R
C205 C 0.5274(2) 0.88355(14) -0.3616(4) 0.065(3) Uani 1 1 d .
C206 C 0.54194(17) 0.89489(15) -0.3341(4) 0.065(3) Uani 1 1 d .
H20E H 0.5565 0.8956 -0.3455 0.078 Uiso 1 1 calc R
C207 C 0.53682(16) 0.90549(14) -0.2905(4) 0.055(2) Uani 1 1 d .
C208 C 0.51578(15) 0.90428(13) -0.2749(3) 0.052(2) Uani 1 1 d .
H20F H 0.5118 0.9114 -0.2450 0.063 Uiso 1 1 calc R
C209 C 0.50018(15) 0.89313(14) -0.3007(4) 0.055(2) Uani 1 1 d .
C210 C 0.50650(18) 0.88332(14) -0.3453(4) 0.062(3) Uani 1 1 d .
H21D H 0.4958 0.8762 -0.3649 0.075 Uiso 1 1 calc R
C211 C 0.5325(2) 0.87269(17) -0.4111(4) 0.100(4) Uani 1 1 d .
H21H H 0.5480 0.8741 -0.4182 0.150 Uiso 1 1 calc R
H21I H 0.5241 0.8797 -0.4375 0.150 Uiso 1 1 calc R
H21J H 0.5286 0.8573 -0.4094 0.150 Uiso 1 1 calc R
C212 C 0.55345(17) 0.91885(15) -0.2633(4) 0.075(3) Uani 1 1 d .
H21K H 0.5469 0.9251 -0.2334 0.113 Uiso 1 1 calc R
H21L H 0.5586 0.9305 -0.2850 0.113 Uiso 1 1 calc R
H21M H 0.5657 0.9096 -0.2539 0.113 Uiso 1 1 calc R
C213 C 0.47674(16) 0.89306(19) -0.2837(4) 0.082(4) Uani 1 1 d .
H21N H 0.4756 0.9007 -0.2519 0.122 Uiso 1 1 calc R
H21O H 0.4718 0.8781 -0.2797 0.122 Uiso 1 1 calc R
H21P H 0.4677 0.9004 -0.3086 0.122 Uiso 1 1 calc R
C214 C 0.48079(19) 0.92411(16) -0.4317(5) 0.072(3) Uani 1 1 d .
C215 C 0.50125(19) 0.92308(16) -0.4507(4) 0.071(3) Uani 1 1 d .
H21E H 0.5037 0.9159 -0.4814 0.085 Uiso 1 1 calc R
C216 C 0.51844(17) 0.93246(15) -0.4254(4) 0.061(3) Uani 1 1 d .
C217 C 0.51451(18) 0.94268(14) -0.3810(5) 0.067(3) Uani 1 1 d .
H21F H 0.5264 0.9490 -0.3637 0.080 Uiso 1 1 calc R
C218 C 0.4943(2) 0.94416(17) -0.3607(4) 0.072(3) Uani 1 1 d .
C219 C 0.4778(2) 0.93466(19) -0.3865(5) 0.080(4) Uani 1 1 d .
H21G H 0.4636 0.9353 -0.3729 0.096 Uiso 1 1 calc R
C220 C 0.4627(2) 0.91316(19) -0.4607(6) 0.113(5) Uani 1 1 d .
H22A H 0.4686 0.9068 -0.4912 0.170 Uiso 1 1 calc R
H22B H 0.4516 0.9239 -0.4692 0.170 Uiso 1 1 calc R
H22C H 0.4562 0.9017 -0.4403 0.170 Uiso 1 1 calc R
C221 C 0.54167(19) 0.93145(18) -0.4446(5) 0.101(5) Uani 1 1 d .
H22D H 0.5513 0.9390 -0.4213 0.152 Uiso 1 1 calc R
H22E H 0.5425 0.9384 -0.4773 0.152 Uiso 1 1 calc R
H22F H 0.5462 0.9163 -0.4474 0.152 Uiso 1 1 calc R
C222 C 0.4891(3) 0.95476(19) -0.3121(5) 0.115(5) Uani 1 1 d .
H22G H 0.4735 0.9537 -0.3058 0.172 Uiso 1 1 calc R
H22H H 0.4933 0.9700 -0.3133 0.172 Uiso 1 1 calc R
H22I H 0.4970 0.9475 -0.2853 0.172 Uiso 1 1 calc R

loop_
_atom_site_aniso_label
_atom_site_aniso_U_11
_atom_site_aniso_U_22
_atom_site_aniso_U_33
_atom_site_aniso_U_23
_atom_site_aniso_U_13
_atom_site_aniso_U_12
Ag1 0.0561(4) 0.0343(3) 0.0343(3) 0.0015(3) -0.0020(3) 0.0051(3)
Ag2 0.0441(3) 0.0353(3) 0.0401(3) 0.0096(3) 0.0044(3) 0.0036(3)
Ag3 0.0579(4) 0.0311(3) 0.0350(3) 0.0047(2) 0.0123(3) 0.0108(3)
Ag4 0.0257(3) 0.0306(3) 0.0280(3) -0.0024(2) 0.0037(2) 0.0045(2)
Ag5 0.0285(3) 0.0270(3) 0.0304(3) -0.0053(2) -0.0046(2) 0.0012(2)
Ag6 0.0202(2) 0.0335(3) 0.0341(3) -0.0007(2) -0.0031(2) 0.0015(2)
Ag7 0.0233(3) 0.0385(3) 0.0380(3) -0.0009(2) -0.0023(2) -0.0048(2)
Ag8 0.0312(3) 0.0315(3) 0.0322(3) -0.0014(2) 0.0027(2) 0.0040(2)
Ag9 0.0329(3) 0.0319(3) 0.0335(3) -0.0046(2) -0.0042(2) 0.0004(2)
Ag10 0.0219(3) 0.0323(3) 0.0316(3) -0.0023(2) 0.0008(2) -0.0059(2)
Ag11 0.0288(3) 0.0300(3) 0.0280(3) -0.0090(2) -0.0009(2) -0.0018(2)
Ag12 0.0250(3) 0.0319(3) 0.0364(3) -0.0090(2) 0.0087(2) -0.0009(2)
Ag13 0.0295(3) 0.0290(3) 0.0359(3) -0.0024(2) -0.0001(2) -0.0002(2)
Ag14 0.0240(3) 0.0352(3) 0.0377(3) 0.0027(2) 0.0023(2) -0.0049(2)
Ag15 0.0226(3) 0.0281(3) 0.0344(3) 0.0018(2) 0.0064(2) 0.0052(2)
Ag16 0.0340(3) 0.0318(3) 0.0319(3) 0.0010(2) 0.0068(2) 0.0055(2)
Ag17 0.0323(3) 0.0294(3) 0.0350(3) 0.0041(2) 0.0075(2) 0.0002(2)
Ag18 0.0382(3) 0.0246(3) 0.0289(3) -0.0044(2) 0.0026(2) 0.0000(2)
Ag19 0.0299(3) 0.0275(3) 0.0346(3) 0.0002(2) 0.0101(2) 0.0000(2)
Ag20 0.0314(3) 0.0289(3) 0.0334(3) -0.0050(2) 0.0000(2) -0.0025(2)
Ag21 0.0219(3) 0.0298(3) 0.0368(3) 0.0043(2) 0.0019(2) -0.0035(2)
Ag22 0.0327(3) 0.0296(3) 0.0338(3) -0.0043(2) -0.0063(2) -0.0059(2)
Ag23 0.0308(3) 0.0353(3) 0.0337(3) 0.0011(2) 0.0034(2) -0.0037(2)
Ag24 0.0252(3) 0.0334(3) 0.0399(3) 0.0044(2) 0.0000(2) -0.0091(2)
Ag25 0.0254(3) 0.0320(3) 0.0574(4) 0.0092(3) -0.0056(3) -0.0058(2)
Ag26 0.0265(3) 0.0425(3) 0.0444(3) 0.0119(3) 0.0028(2) -0.0007(2)
Ag27 0.0333(3) 0.0363(3) 0.0358(3) 0.0033(2) -0.0048(2) -0.0051(2)
Ag28 0.0224(2) 0.0281(3) 0.0288(3) -0.0028(2) 0.0034(2) 0.0009(2)
Ag29 0.0243(3) 0.0250(3) 0.0285(3) -0.0017(2) -0.0052(2) -0.0021(2)
Ag30 0.0191(2) 0.0292(3) 0.0324(3) 0.0004(2) -0.0016(2) -0.0025(2)
N1 0.045(4) 0.042(4) 0.031(4) 0.007(3) -0.006(3) 0.005(3)
N2 0.037(4) 0.042(4) 0.040(4) 0.002(3) 0.002(3) 0.005(3)
N3 0.044(4) 0.030(3) 0.039(4) -0.001(3) 0.010(3) 0.011(3)
N4 0.044(4) 0.034(3) 0.031(3) 0.001(3) 0.006(3) 0.004(3)
N5 0.052(4) 0.034(4) 0.042(4) 0.002(3) 0.001(3) 0.010(3)
N6 0.052(4) 0.032(3) 0.027(3) -0.004(3) 0.001(3) 0.004(3)
N7 0.032(3) 0.021(3) 0.027(3) -0.005(2) -0.002(2) 0.004(2)
N8 0.027(3) 0.026(3) 0.029(3) 0.001(2) 0.003(2) 0.002(2)
N9 0.023(3) 0.037(3) 0.034(3) -0.001(3) -0.004(3) -0.003(3)
N10 0.022(3) 0.031(3) 0.036(3) -0.006(3) -0.006(3) 0.003(2)
N11 0.022(3) 0.034(3) 0.025(3) -0.006(2) 0.005(2) 0.005(2)
N12 0.024(3) 0.032(3) 0.021(3) 0.005(2) 0.002(2) 0.000(2)
N13 0.024(3) 0.038(3) 0.033(3) -0.003(3) 0.000(3) 0.001(3)
N14 0.022(3) 0.037(3) 0.030(3) 0.001(3) -0.001(2) 0.000(3)
N15 0.029(3) 0.029(3) 0.032(3) -0.002(3) 0.001(3) 0.004(3)
N16 0.033(3) 0.032(3) 0.031(3) -0.004(3) 0.000(3) 0.004(3)
N17 0.032(3) 0.036(3) 0.032(3) -0.006(3) 0.003(3) -0.006(3)
N18 0.025(3) 0.032(3) 0.039(4) -0.005(3) -0.009(3) 0.002(3)
N19 0.023(3) 0.029(3) 0.030(3) -0.001(3) -0.002(2) -0.005(2)
N20 0.029(3) 0.028(3) 0.025(3) -0.007(2) 0.000(2) -0.002(2)
N21 0.027(3) 0.030(3) 0.031(3) -0.013(3) 0.006(3) -0.001(3)
N22 0.023(3) 0.030(3) 0.035(3) -0.007(3) 0.005(3) -0.005(2)
N23 0.026(3) 0.024(3) 0.039(3) -0.008(3) 0.012(3) -0.003(2)
N24 0.024(3) 0.027(3) 0.031(3) -0.002(2) 0.003(2) -0.001(2)
N25 0.030(3) 0.035(3) 0.034(3) 0.002(3) 0.002(3) -0.004(3)
N26 0.023(3) 0.032(3) 0.041(4) -0.004(3) 0.005(3) -0.004(3)
N27 0.025(3) 0.029(3) 0.035(3) 0.000(3) 0.003(3) -0.003(2)
N28 0.020(3) 0.028(3) 0.032(3) -0.003(2) 0.007(2) 0.004(2)
N29 0.018(3) 0.024(3) 0.035(3) -0.001(2) 0.007(2) 0.003(2)
N30 0.025(3) 0.030(3) 0.043(4) -0.004(3) 0.004(3) 0.004(3)
N31 0.029(3) 0.034(3) 0.032(3) 0.006(3) 0.005(3) 0.003(3)
N32 0.034(3) 0.027(3) 0.038(4) 0.005(3) 0.005(3) 0.003(3)
N33 0.033(3) 0.029(3) 0.024(3) 0.001(2) 0.003(2) 0.002(3)
N34 0.029(3) 0.029(3) 0.026(3) -0.007(2) 0.005(2) 0.001(3)
N35 0.032(3) 0.022(3) 0.031(3) 0.000(2) 0.004(3) -0.001(2)
N36 0.032(3) 0.030(3) 0.036(3) -0.001(3) 0.002(3) 0.002(3)
N37 0.026(3) 0.030(3) 0.040(4) -0.004(3) 0.007(3) -0.005(3)
N38 0.032(3) 0.028(3) 0.032(3) -0.007(3) 0.006(3) -0.002(3)
N39 0.020(3) 0.033(3) 0.031(3) 0.000(3) 0.001(2) -0.002(2)
N40 0.025(3) 0.028(3) 0.031(3) -0.004(3) -0.003(2) 0.003(2)
N41 0.024(3) 0.024(3) 0.033(3) 0.003(2) 0.009(2) -0.001(2)
N42 0.024(3) 0.027(3) 0.031(3) -0.004(3) 0.002(2) 0.000(2)
N43 0.027(3) 0.025(3) 0.032(3) -0.004(2) -0.004(3) -0.002(2)
N44 0.028(3) 0.029(3) 0.029(3) -0.003(3) -0.004(2) -0.006(3)
N45 0.031(3) 0.035(3) 0.034(3) 0.003(3) 0.002(3) -0.007(3)
N46 0.023(3) 0.027(3) 0.037(3) 0.001(3) 0.001(3) -0.006(2)
N47 0.026(3) 0.026(3) 0.029(3) -0.005(2) 0.002(2) -0.007(2)
N48 0.026(3) 0.027(3) 0.030(3) 0.002(2) -0.002(2) -0.004(2)
N49 0.025(3) 0.034(3) 0.051(4) 0.004(3) 0.005(3) -0.003(3)
N50 0.027(3) 0.038(4) 0.043(4) 0.008(3) -0.002(3) -0.006(3)
N51 0.029(3) 0.041(4) 0.040(4) 0.004(3) -0.004(3) -0.003(3)
N52 0.025(3) 0.041(4) 0.033(3) 0.006(3) 0.003(3) -0.003(3)
N53 0.031(3) 0.034(3) 0.033(3) 0.003(3) -0.004(3) -0.007(3)
N54 0.031(3) 0.032(3) 0.039(4) 0.001(3) -0.002(3) 0.002(3)
N55 0.021(3) 0.021(3) 0.030(3) -0.005(2) -0.001(2) 0.000(2)
N56 0.020(3) 0.026(3) 0.028(3) 0.001(2) -0.002(2) -0.003(2)
N57 0.018(3) 0.024(3) 0.037(3) -0.007(2) -0.004(2) 0.002(2)
N58 0.027(3) 0.028(3) 0.023(3) -0.001(2) -0.002(2) -0.004(2)
N59 0.023(3) 0.033(3) 0.026(3) -0.003(2) 0.003(2) -0.002(2)
N60 0.022(3) 0.026(3) 0.026(3) -0.002(2) 0.003(2) -0.003(2)
C1 0.057(5) 0.055(5) 0.029(4) 0.004(4) -0.001(4) 0.007(4)
C2 0.044(5) 0.035(4) 0.028(4) 0.009(3) -0.004(3) 0.001(3)
C3 0.041(4) 0.033(4) 0.033(4) 0.005(3) -0.003(3) 0.000(3)
C4 0.052(5) 0.030(4) 0.039(5) 0.001(3) -0.004(4) 0.001(4)
C5 0.043(5) 0.056(5) 0.050(5) -0.007(4) 0.003(4) 0.008(4)
C6 0.053(5) 0.034(4) 0.051(5) -0.004(4) 0.007(4) -0.002(4)
C7 0.044(4) 0.031(4) 0.029(4) 0.004(3) 0.005(3) 0.008(3)
C8 0.041(4) 0.029(4) 0.033(4) 0.002(3) 0.002(3) 0.006(3)
C9 0.035(4) 0.035(4) 0.036(4) 0.005(3) 0.001(3) 0.004(3)
C10 0.058(6) 0.055(5) 0.043(5) -0.009(4) 0.001(4) 0.002(5)
C11 0.052(5) 0.047(5) 0.059(6) -0.002(4) 0.013(4) 0.009(4)
C12 0.051(5) 0.036(4) 0.029(4) 0.002(3) 0.003(4) 0.010(4)
C13 0.041(4) 0.034(4) 0.029(4) 0.001(3) 0.008(3) 0.011(3)
C14 0.047(5) 0.033(4) 0.033(4) 0.000(3) -0.002(4) 0.006(4)
C15 0.046(5) 0.051(5) 0.066(6) -0.015(5) 0.007(4) 0.005(4)
C16 0.031(4) 0.044(4) 0.035(4) -0.010(3) 0.005(3) -0.007(3)
C17 0.029(4) 0.025(3) 0.023(3) 0.005(3) 0.004(3) 0.001(3)
C18 0.028(4) 0.023(3) 0.022(3) 0.001(3) 0.002(3) 0.000(3)
C19 0.033(4) 0.022(3) 0.015(3) 0.004(3) 0.001(3) 0.002(3)
C20 0.035(4) 0.037(4) 0.043(5) -0.005(4) 0.003(3) -0.004(3)
C21 0.028(4) 0.053(5) 0.045(5) -0.009(4) -0.001(3) 0.006(4)
C22 0.025(4) 0.031(4) 0.035(4) -0.004(3) -0.003(3) -0.001(3)
C23 0.024(4) 0.036(4) 0.030(4) -0.002(3) -0.011(3) 0.004(3)
C24 0.027(4) 0.018(3) 0.032(4) -0.001(3) -0.008(3) 0.005(3)
C25 0.029(4) 0.051(5) 0.045(5) -0.011(4) -0.002(4) 0.007(4)
C26 0.035(4) 0.046(5) 0.043(5) -0.015(4) 0.008(4) -0.005(4)
C27 0.022(3) 0.034(4) 0.027(4) 0.000(3) 0.004(3) 0.004(3)
C28 0.023(3) 0.026(4) 0.033(4) 0.001(3) 0.002(3) -0.001(3)
C29 0.016(3) 0.026(3) 0.037(4) 0.000(3) 0.004(3) 0.005(3)
C30 0.029(4) 0.036(4) 0.044(5) -0.008(3) 0.001(3) -0.009(3)
C31 0.043(5) 0.081(7) 0.045(5) -0.014(5) 0.012(4) -0.023(5)
C32 0.032(4) 0.036(4) 0.028(4) -0.002(3) 0.005(3) -0.004(3)
C33 0.020(3) 0.027(4) 0.032(4) 0.001(3) 0.003(3) 0.004(3)
C34 0.023(3) 0.033(4) 0.036(4) -0.001(3) -0.003(3) -0.003(3)
C35 0.033(4) 0.064(6) 0.050(5) -0.019(4) -0.004(4) -0.008(4)
C36 0.036(4) 0.041(5) 0.052(5) -0.012(4) 0.001(4) -0.001(4)
C37 0.037(4) 0.027(4) 0.032(4) -0.004(3) -0.004(3) 0.005(3)
C38 0.038(4) 0.023(4) 0.038(4) 0.001(3) -0.003(3) 0.006(3)
C39 0.035(4) 0.030(4) 0.029(4) 0.000(3) 0.006(3) 0.008(3)
C40 0.039(4) 0.042(5) 0.051(5) -0.010(4) 0.004(4) -0.004(4)
C41 0.038(4) 0.058(5) 0.038(5) -0.006(4) 0.001(4) -0.004(4)
C42 0.025(4) 0.032(4) 0.034(4) 0.002(3) -0.005(3) -0.002(3)
C43 0.023(3) 0.030(4) 0.037(4) 0.002(3) -0.002(3) -0.003(3)
C44 0.023(3) 0.024(3) 0.041(4) -0.004(3) -0.005(3) -0.001(3)
C45 0.029(4) 0.051(5) 0.055(5) -0.015(4) -0.003(4) 0.005(4)
C46 0.041(4) 0.045(5) 0.035(4) -0.012(4) 0.009(4) -0.006(4)
C47 0.032(4) 0.019(3) 0.021(3) -0.005(3) 0.000(3) -0.004(3)
C48 0.024(3) 0.024(3) 0.021(3) -0.001(3) 0.000(3) -0.003(3)
C49 0.022(3) 0.023(3) 0.023(3) 0.000(3) -0.002(3) -0.005(3)
C50 0.035(4) 0.048(5) 0.036(4) -0.005(4) -0.001(3) 0.001(4)
C51 0.024(4) 0.057(5) 0.060(6) -0.025(4) 0.009(4) -0.009(4)
C52 0.026(4) 0.033(4) 0.024(4) -0.007(3) 0.000(3) -0.004(3)
C53 0.020(3) 0.023(3) 0.030(4) -0.008(3) 0.002(3) 0.005(3)
C54 0.028(4) 0.023(3) 0.031(4) -0.011(3) -0.001(3) 0.005(3)
C55 0.031(4) 0.046(5) 0.065(6) -0.021(4) 0.006(4) -0.004(4)
C56 0.036(4) 0.046(5) 0.072(6) -0.028(5) 0.006(4) -0.013(4)
C57 0.016(3) 0.027(4) 0.040(4) -0.008(3) 0.010(3) -0.007(3)
C58 0.027(4) 0.020(3) 0.029(4) 0.004(3) 0.004(3) -0.001(3)
C59 0.020(3) 0.028(4) 0.031(4) -0.001(3) 0.009(3) 0.007(3)
C60 0.035(4) 0.044(5) 0.045(5) -0.007(4) 0.012(4) -0.003(4)
C61 0.039(5) 0.051(5) 0.048(5) -0.002(4) 0.011(4) -0.006(4)
C62 0.028(4) 0.038(4) 0.030(4) -0.001(3) 0.002(3) -0.003(3)
C63 0.030(4) 0.042(4) 0.034(4) -0.004(3) 0.004(3) -0.009(3)
C64 0.032(4) 0.034(4) 0.037(4) -0.004(3) 0.001(3) 0.001(3)
C65 0.043(5) 0.058(6) 0.054(6) -0.013(4) 0.004(4) -0.010(4)
C66 0.049(5) 0.043(5) 0.046(5) -0.008(4) 0.011(4) -0.013(4)
C67 0.026(4) 0.030(4) 0.029(4) 0.000(3) 0.004(3) 0.006(3)
C68 0.016(3) 0.026(3) 0.031(4) 0.004(3) 0.004(3) 0.006(3)
C69 0.017(3) 0.030(4) 0.034(4) 0.001(3) 0.002(3) 0.005(3)
C70 0.028(4) 0.041(4) 0.048(5) -0.012(4) 0.007(3) 0.003(3)
C71 0.025(4) 0.034(4) 0.041(4) -0.001(3) -0.002(3) 0.002(3)
C72 0.027(4) 0.027(4) 0.031(4) 0.006(3) -0.002(3) 0.008(3)
C73 0.027(3) 0.017(3) 0.034(4) 0.005(3) -0.001(3) 0.007(3)
C74 0.024(4) 0.040(4) 0.027(4) 0.000(3) 0.004(3) 0.008(3)
C75 0.026(4) 0.034(4) 0.060(5) -0.010(4) 0.007(4) 0.001(3)
C76 0.033(4) 0.050(5) 0.041(5) 0.000(4) 0.000(3) 0.000(4)
C77 0.022(3) 0.031(4) 0.038(4) 0.009(3) 0.003(3) 0.005(3)
C78 0.024(4) 0.037(4) 0.037(4) 0.007(3) 0.010(3) 0.006(3)
C79 0.026(4) 0.033(4) 0.035(4) 0.005(3) 0.009(3) 0.003(3)
C80 0.042(5) 0.049(5) 0.048(5) 0.004(4) 0.014(4) 0.002(4)
C81 0.056(5) 0.048(5) 0.032(4) -0.007(4) 0.011(4) 0.001(4)
C82 0.032(4) 0.036(4) 0.021(4) 0.002(3) 0.001(3) 0.002(3)
C83 0.038(4) 0.026(4) 0.031(4) -0.003(3) 0.002(3) 0.000(3)
C84 0.036(4) 0.029(4) 0.032(4) -0.002(3) 0.002(3) 0.000(3)
C85 0.038(4) 0.052(5) 0.051(5) -0.017(4) 0.009(4) -0.001(4)
C86 0.042(4) 0.035(4) 0.045(5) -0.015(4) 0.010(4) -0.006(4)
C87 0.035(4) 0.016(3) 0.027(4) 0.003(3) 0.001(3) 0.003(3)
C88 0.033(4) 0.023(3) 0.025(4) 0.001(3) -0.002(3) 0.002(3)
C89 0.036(4) 0.027(4) 0.028(4) -0.007(3) 0.001(3) 0.000(3)
C90 0.032(4) 0.048(5) 0.046(5) -0.010(4) 0.001(4) 0.002(4)
C91 0.040(5) 0.043(5) 0.073(6) -0.021(4) 0.020(4) -0.017(4)
C92 0.035(4) 0.025(4) 0.046(5) -0.007(3) 0.013(3) -0.008(3)
C93 0.037(4) 0.025(4) 0.035(4) -0.003(3) 0.009(3) -0.005(3)
C94 0.031(4) 0.031(4) 0.029(4) -0.004(3) 0.010(3) -0.002(3)
C95 0.029(4) 0.050(5) 0.056(5) -0.012(4) 0.015(4) -0.006(4)
C96 0.036(4) 0.063(6) 0.045(5) -0.013(4) 0.004(4) 0.000(4)
C97 0.023(3) 0.031(4) 0.039(4) 0.005(3) -0.002(3) -0.004(3)
C98 0.029(4) 0.026(4) 0.029(4) 0.000(3) -0.004(3) -0.006(3)
C99 0.028(4) 0.030(4) 0.035(4) 0.001(3) 0.003(3) -0.008(3)
C100 0.028(4) 0.061(5) 0.037(4) -0.016(4) 0.007(3) 0.001(4)
C101 0.035(4) 0.043(4) 0.040(4) 0.001(4) -0.001(3) -0.018(4)
C102 0.023(3) 0.027(4) 0.028(4) 0.000(3) 0.002(3) 0.001(3)
C103 0.023(3) 0.026(3) 0.032(4) -0.002(3) 0.007(3) -0.005(3)
C104 0.026(4) 0.023(3) 0.039(4) -0.001(3) 0.006(3) -0.004(3)
C105 0.032(4) 0.038(4) 0.041(4) -0.016(3) 0.006(3) -0.013(3)
C106 0.023(4) 0.050(5) 0.054(5) -0.011(4) 0.005(4) -0.007(3)
C107 0.028(4) 0.032(4) 0.035(4) -0.001(3) -0.002(3) -0.003(3)
C108 0.027(4) 0.027(4) 0.030(4) 0.004(3) -0.004(3) 0.003(3)
C109 0.029(4) 0.030(4) 0.034(4) -0.001(3) -0.001(3) 0.000(3)
C110 0.034(4) 0.040(4) 0.039(4) -0.011(3) 0.003(3) -0.013(3)
C111 0.037(4) 0.062(6) 0.040(5) -0.008(4) 0.003(4) -0.014(4)
C112 0.022(4) 0.034(4) 0.041(4) 0.008(3) 0.004(3) -0.008(3)
C113 0.027(4) 0.034(4) 0.036(4) -0.003(3) 0.006(3) -0.006(3)
C114 0.028(4) 0.032(4) 0.034(4) 0.000(3) 0.007(3) 0.000(3)
C115 0.040(5) 0.052(5) 0.059(6) -0.017(4) 0.008(4) -0.013(4)
C116 0.041(4) 0.045(5) 0.035(4) -0.003(4) 0.006(3) -0.012(4)
C117 0.025(3) 0.030(4) 0.035(4) -0.002(3) -0.004(3) -0.011(3)
C118 0.028(4) 0.019(3) 0.033(4) 0.003(3) -0.001(3) -0.005(3)
C119 0.024(3) 0.029(4) 0.031(4) -0.002(3) 0.007(3) -0.005(3)
C120 0.036(4) 0.038(4) 0.031(4) -0.006(3) 0.001(3) -0.006(3)
C121 0.045(5) 0.044(5) 0.078(7) -0.018(5) 0.012(5) -0.009(4)
C122 0.023(4) 0.029(4) 0.041(4) 0.002(3) 0.001(3) 0.003(3)
C123 0.025(3) 0.021(3) 0.044(4) 0.003(3) 0.003(3) -0.002(3)
C124 0.023(4) 0.035(4) 0.037(4) 0.005(3) 0.003(3) 0.002(3)
C125 0.035(4) 0.049(5) 0.047(5) -0.005(4) 0.001(4) -0.003(4)
C126 0.036(5) 0.062(6) 0.068(6) -0.003(5) -0.018(4) -0.003(4)
C127 0.032(4) 0.039(4) 0.035(4) 0.010(3) -0.007(3) -0.005(3)
C128 0.034(4) 0.038(4) 0.029(4) 0.002(3) 0.002(3) -0.001(3)
C129 0.021(3) 0.044(4) 0.028(4) 0.000(3) -0.001(3) -0.003(3)
C130 0.031(4) 0.067(6) 0.059(6) -0.009(5) 0.003(4) -0.005(4)
C131 0.027(4) 0.062(5) 0.039(5) -0.007(4) 0.001(3) -0.008(4)
C132 0.023(3) 0.028(4) 0.041(4) 0.007(3) -0.005(3) -0.004(3)
C133 0.028(4) 0.027(4) 0.031(4) 0.003(3) -0.007(3) -0.001(3)
C134 0.030(4) 0.020(3) 0.039(4) 0.009(3) 0.001(3) 0.005(3)
C135 0.030(4) 0.041(5) 0.061(6) 0.003(4) 0.009(4) 0.003(4)
C136 0.029(4) 0.041(4) 0.054(5) -0.017(4) 0.001(4) -0.005(3)
C137 0.021(3) 0.022(3) 0.034(4) -0.007(3) -0.003(3) 0.004(3)
C138 0.027(3) 0.025(3) 0.021(3) -0.002(3) -0.007(3) 0.003(3)
C139 0.022(3) 0.025(3) 0.024(3) -0.004(3) 0.001(3) 0.003(3)
C140 0.029(4) 0.037(4) 0.043(5) -0.008(3) 0.001(3) -0.002(3)
C141 0.028(4) 0.042(4) 0.044(5) -0.009(4) 0.001(3) 0.001(3)
C142 0.025(4) 0.026(4) 0.034(4) 0.002(3) -0.003(3) -0.003(3)
C143 0.024(3) 0.027(3) 0.023(3) 0.000(3) -0.008(3) -0.003(3)
C144 0.021(3) 0.026(3) 0.030(4) 0.000(3) -0.005(3) -0.001(3)
C145 0.036(4) 0.046(5) 0.039(5) -0.005(4) 0.000(4) -0.003(4)
C146 0.032(4) 0.049(5) 0.034(4) -0.008(4) 0.003(3) -0.007(4)
C147 0.021(3) 0.027(4) 0.026(4) 0.000(3) -0.001(3) -0.008(3)
C148 0.018(3) 0.028(4) 0.027(4) 0.004(3) 0.003(3) 0.002(3)
C149 0.020(3) 0.029(4) 0.029(4) 0.002(3) -0.002(3) -0.001(3)
C150 0.029(4) 0.055(5) 0.026(4) -0.007(3) 0.006(3) -0.015(4)
C151 0.128(13) 0.070(9) 0.108(12) 0.068(9) 0.030(11) 0.038(9)
C152 0.115(11) 0.067(8) 0.087(10) 0.044(7) 0.002(9) 0.026(8)
C153 0.124(12) 0.064(8) 0.088(10) 0.049(7) -0.001(10) 0.016(9)
C154 0.114(11) 0.059(7) 0.081(9) 0.044(7) 0.018(8) 0.037(8)
C155 0.126(13) 0.060(8) 0.099(11) 0.048(8) -0.012(10) 0.017(8)
C156 0.174(16) 0.054(8) 0.083(10) 0.043(7) 0.006(11) 0.027(10)
C157 0.155(15) 0.108(11) 0.138(14) 0.071(10) 0.037(12) 0.025(11)
C158 0.181(16) 0.098(10) 0.074(9) 0.029(8) -0.013(10) 0.033(10)
C159 0.186(17) 0.073(9) 0.157(15) 0.067(10) -0.053(13) -0.005(11)
C160 0.067(7) 0.050(6) 0.059(6) 0.031(5) -0.008(5) 0.003(5)
C161 0.082(8) 0.056(6) 0.051(6) 0.030(5) 0.001(5) 0.013(6)
C162 0.050(6) 0.059(6) 0.074(7) 0.044(6) 0.009(5) 0.013(5)
C163 0.072(7) 0.041(5) 0.077(7) 0.031(5) 0.000(6) 0.007(5)
C164 0.080(8) 0.056(6) 0.067(7) 0.028(5) 0.003(6) 0.012(6)
C165 0.062(7) 0.071(7) 0.073(8) 0.041(6) 0.013(6) 0.028(6)
C166 0.104(10) 0.082(8) 0.098(10) 0.048(7) -0.019(8) -0.005(7)
C167 0.061(7) 0.102(9) 0.103(9) 0.067(8) 0.020(6) 0.021(6)
C168 0.156(13) 0.080(8) 0.080(9) 0.021(7) 0.030(9) 0.052(9)
C169 0.099(10) 0.066(8) 0.092(10) 0.044(7) -0.030(8) -0.034(7)
C170 0.115(12) 0.053(7) 0.111(11) 0.036(7) 0.002(9) 0.022(8)
C171 0.103(11) 0.062(8) 0.123(13) 0.032(8) -0.045(10) -0.001(8)
C172 0.159(15) 0.042(7) 0.093(11) 0.028(7) -0.045(11) -0.018(9)
C173 0.23(2) 0.064(9) 0.061(8) 0.031(7) 0.017(12) 0.093(12)
C174 0.069(7) 0.101(10) 0.076(9) 0.053(8) 0.012(7) 0.024(7)
C175 0.33(3) 0.091(11) 0.095(11) 0.050(9) -0.070(15) -0.068(14)
C176 0.068(11) 0.29(3) 0.71(6) 0.38(4) -0.09(2) -0.063(14)
C177 0.67(6) 0.20(2) 0.062(11) 0.051(12) 0.03(2) 0.25(3)
C178 0.069(7) 0.053(6) 0.049(6) 0.010(4) -0.010(5) 0.011(5)
C179 0.055(6) 0.045(5) 0.067(6) 0.019(5) -0.016(5) -0.009(4)
C180 0.056(6) 0.052(6) 0.052(6) 0.024(5) -0.004(5) 0.008(5)
C181 0.071(7) 0.054(6) 0.046(5) 0.018(4) 0.000(5) 0.017(5)
C182 0.061(6) 0.059(6) 0.044(5) 0.013(5) -0.012(5) 0.009(5)
C183 0.041(5) 0.069(6) 0.056(6) 0.032(5) -0.003(4) 0.016(5)
C184 0.152(13) 0.071(8) 0.064(8) -0.008(6) 0.006(8) 0.029(8)
C185 0.058(7) 0.112(10) 0.090(9) 0.047(7) 0.011(6) 0.028(7)
C186 0.072(7) 0.074(7) 0.078(8) 0.016(6) -0.039(6) -0.005(6)
C187 0.060(6) 0.052(5) 0.049(6) 0.023(5) 0.011(5) 0.019(5)
C188 0.061(6) 0.043(5) 0.050(5) 0.026(4) -0.001(5) -0.002(4)
C189 0.081(7) 0.042(5) 0.038(5) 0.020(4) -0.003(5) 0.022(5)
C190 0.054(6) 0.061(6) 0.063(6) 0.027(5) 0.004(5) 0.019(5)
C191 0.064(6) 0.054(6) 0.057(6) 0.022(5) -0.025(5) 0.009(5)
C192 0.082(7) 0.051(6) 0.042(5) 0.013(4) -0.005(5) 0.025(5)
C193 0.071(7) 0.089(8) 0.074(7) 0.033(6) 0.022(6) 0.021(6)
C194 0.098(8) 0.076(7) 0.055(6) 0.015(5) 0.008(6) 0.033(6)
C195 0.095(9) 0.085(8) 0.106(10) 0.022(7) -0.048(8) -0.002(7)
C196 0.046(6) 0.048(6) 0.115(10) 0.051(6) -0.026(6) -0.004(5)
C197 0.057(6) 0.055(6) 0.101(9) 0.035(6) -0.006(6) 0.002(5)
C198 0.051(6) 0.054(7) 0.119(11) 0.043(7) 0.006(7) 0.010(5)
C199 0.069(8) 0.057(7) 0.130(12) 0.042(8) -0.030(8) -0.007(6)
C200 0.116(12) 0.055(7) 0.106(11) 0.027(7) -0.025(9) 0.025(8)
C201 0.065(7) 0.061(7) 0.114(11) 0.047(7) -0.001(7) 0.011(6)
C202 0.071(8) 0.053(7) 0.206(16) 0.059(8) -0.044(9) -0.013(6)
C203 0.049(6) 0.102(10) 0.198(16) 0.094(10) 0.023(8) 0.003(6)
C204 0.24(2) 0.086(10) 0.110(13) 0.016(9) -0.017(13) 0.066(12)
C205 0.096(9) 0.028(5) 0.072(7) 0.014(5) -0.014(6) 0.007(5)
C206 0.061(6) 0.044(5) 0.088(8) 0.034(6) -0.001(6) 0.012(5)
C207 0.058(6) 0.038(5) 0.069(7) 0.015(5) -0.028(5) 0.006(4)
C208 0.067(6) 0.038(5) 0.052(6) 0.013(4) -0.011(5) -0.001(4)
C209 0.051(5) 0.042(5) 0.073(7) 0.022(5) -0.007(5) -0.009(4)
C210 0.074(7) 0.038(5) 0.075(7) 0.024(5) -0.028(6) -0.013(5)
C211 0.168(14) 0.051(7) 0.081(9) 0.003(6) 0.000(9) 0.023(8)
C212 0.082(8) 0.049(6) 0.095(9) 0.023(6) -0.029(6) -0.005(5)
C213 0.058(6) 0.096(9) 0.091(9) 0.034(7) -0.001(6) -0.022(6)
C214 0.070(7) 0.045(6) 0.099(9) 0.043(6) -0.015(7) 0.006(5)
C215 0.089(8) 0.045(6) 0.078(8) 0.028(5) -0.005(7) 0.012(6)
C216 0.069(7) 0.036(5) 0.077(7) 0.035(5) 0.023(6) 0.017(5)
C217 0.067(7) 0.034(5) 0.100(9) 0.022(5) -0.014(6) 0.004(5)
C218 0.094(9) 0.048(6) 0.074(8) 0.031(6) 0.000(7) 0.023(6)
C219 0.078(8) 0.067(7) 0.096(10) 0.053(7) 0.029(7) 0.032(6)
C220 0.099(10) 0.075(8) 0.165(14) 0.048(9) -0.050(10) -0.003(7)
C221 0.090(9) 0.072(8) 0.142(12) 0.063(8) 0.034(8) 0.019(7)
C222 0.191(16) 0.077(8) 0.075(9) 0.016(7) 0.026(9) 0.054(9)

loop_
_atom_type_symbol
_atom_type_description
_atom_type_scat_dispersion_real
_atom_type_scat_dispersion_imag
_atom_type_scat_source
C C 0.0033 0.0016 'International Tables Vol C Tables 4.2.6.8 and 6.1.1.4'
H H 0.0000 0.0000 'International Tables Vol C Tables 4.2.6.8 and 6.1.1.4'
N N 0.0061 0.0033 'International Tables Vol C Tables 4.2.6.8 and 6.1.1.4'
Ag Ag -0.8971 1.1015 'International Tables Vol C Tables 4.2.6.8 and 6.1.1.4'

loop_
_geom_angle_atom_site_label_1
_geom_angle_atom_site_label_2
_geom_angle_atom_site_label_3
_geom_angle
_geom_angle_site_symmetry_1
_geom_angle_site_symmetry_3
N1 Ag1 N6 172.6(2) . .
N1 Ag1 Ag2 61.95(18) . .
N6 Ag1 Ag2 119.39(18) . .
N2 Ag2 N3 173.7(3) . .
N2 Ag2 Ag3 83.49(18) . 13_656
N3 Ag2 Ag3 102.72(17) . 13_656
N2 Ag2 Ag1 60.08(18) . .
N3 Ag2 Ag1 121.56(17) . .
Ag3 Ag2 Ag1 82.07(2) 13_656 .
N5 Ag3 N4 174.9(2) . .
N5 Ag3 Ag2 83.62(17) . 13_656
N4 Ag3 Ag2 101.38(16) . 13_656
N7 Ag4 N12 172.2(2) . .
N7 Ag4 Ag9 117.80(15) . .
N12 Ag4 Ag9 69.51(15) . .
N7 Ag4 Ag5 61.63(15) . .
N12 Ag4 Ag5 120.60(15) . .
Ag9 Ag4 Ag5 105.10(2) . .
N8 Ag5 N9 170.1(2) . .
N8 Ag5 Ag8 99.43(15) . .
N9 Ag5 Ag8 90.44(16) . .
N8 Ag5 Ag4 61.47(15) . .
N9 Ag5 Ag4 120.49(16) . .
Ag8 Ag5 Ag4 76.603(18) . .
N11 Ag6 N10 171.8(2) . .
N18 Ag7 N13 171.9(2) . .
N18 Ag7 Ag8 121.71(16) . .
N13 Ag7 Ag8 61.49(16) . .
N15 Ag8 N14 175.7(2) . .
N15 Ag8 Ag5 109.18(16) . .
N14 Ag8 Ag5 74.81(16) . .
N15 Ag8 Ag7 119.18(16) . .
N14 Ag8 Ag7 61.92(16) . .
Ag5 Ag8 Ag7 86.329(19) . .
N17 Ag9 N16 176.3(2) . .
N17 Ag9 Ag4 84.51(17) . .
N16 Ag9 Ag4 98.47(16) . .
N24 Ag10 N19 177.1(2) . .
N24 Ag10 Ag13 82.86(16) . .
N19 Ag10 Ag13 97.00(15) . .
N24 Ag10 Ag11 120.44(15) . .
N19 Ag10 Ag11 62.43(15) . .
Ag13 Ag10 Ag11 91.72(2) . .
N21 Ag11 N20 177.5(2) . .
N21 Ag11 Ag14 78.51(17) . .
N20 Ag11 Ag14 103.12(16) . .
N21 Ag11 Ag10 119.80(15) . .
N20 Ag11 Ag10 62.34(15) . .
Ag14 Ag11 Ag10 87.678(19) . .
N22 Ag12 N23 174.0(2) . .
N25 Ag13 N30 167.3(2) . .
N25 Ag13 Ag10 101.94(17) . .
N30 Ag13 Ag10 89.70(17) . .
N25 Ag13 Ag14 62.04(16) . .
N30 Ag13 Ag14 123.81(16) . .
Ag10 Ag13 Ag14 90.25(2) . .
N27 Ag14 N26 173.3(2) . .
N27 Ag14 Ag11 78.37(16) . .
N26 Ag14 Ag11 108.30(17) . .
N27 Ag14 Ag13 117.38(16) . .
N26 Ag14 Ag13 63.27(16) . .
Ag11 Ag14 Ag13 89.58(2) . .
N28 Ag15 N29 172.8(2) . .
N31 Ag16 N36 170.2(2) . .
N31 Ag16 Ag21 97.94(16) . .
N36 Ag16 Ag21 91.79(16) . .
N31 Ag16 Ag17 61.09(17) . .
N36 Ag16 Ag17 121.79(16) . .
Ag21 Ag16 Ag17 71.602(18) . .
N32 Ag17 N33 169.7(2) . .
N32 Ag17 Ag19 120.41(16) . .
N33 Ag17 Ag19 69.20(15) . .
N32 Ag17 Ag16 62.07(17) . .
N33 Ag17 Ag16 119.49(15) . .
Ag19 Ag17 Ag16 111.57(2) . .
N34 Ag18 N35 170.8(2) . .
N37 Ag19 N42 171.4(2) . .
N37 Ag19 Ag17 91.60(16) . .
N42 Ag19 Ag17 95.26(15) . .
N37 Ag19 Ag20 61.41(15) . .
N42 Ag19 Ag20 117.02(15) . .
Ag17 Ag19 Ag20 65.359(17) . .
N38 Ag20 N39 170.2(2) . .
N38 Ag20 Ag21 123.14(16) . .
N39 Ag20 Ag21 60.56(15) . .
N38 Ag20 Ag19 60.75(16) . .
N39 Ag20 Ag19 123.44(15) . .
Ag21 Ag20 Ag19 62.921(16) . .
N41 Ag21 N40 176.1(2) . .
N41 Ag21 Ag16 112.46(15) . .
N40 Ag21 Ag16 71.48(15) . .
N41 Ag21 Ag20 117.73(16) . .
N40 Ag21 Ag20 61.79(15) . .
Ag16 Ag21 Ag20 88.653(19) . .
N48 Ag22 N43 178.8(2) . .
N48 Ag22 Ag23 119.05(15) . .
N43 Ag22 Ag23 62.11(16) . .
N44 Ag23 N45 175.2(2) . .
N44 Ag23 Ag22 62.20(15) . .
N45 Ag23 Ag22 121.33(16) . .
N46 Ag24 N47 177.0(2) . .
N46 Ag24 Ag26 110.92(16) . .
N47 Ag24 Ag26 69.45(16) . .
N49 Ag25 N54 169.4(2) . .
N49 Ag25 Ag26 62.55(18) . .
N54 Ag25 Ag26 120.51(17) . .
N50 Ag26 N51 167.3(2) . .
N50 Ag26 Ag25 62.79(17) . .
N51 Ag26 Ag25 121.17(17) . .
N50 Ag26 Ag24 126.64(17) . .
N51 Ag26 Ag24 65.66(17) . .
Ag25 Ag26 Ag24 101.03(2) . .
N52 Ag27 N53 171.1(2) . .
N55 Ag28 N60 171.1(2) . .
N55 Ag28 Ag29 61.97(14) . .
N60 Ag28 Ag29 119.59(15) . .
N57 Ag29 N56 171.5(2) . .
N57 Ag29 Ag30 118.08(15) . 9_674
N56 Ag29 Ag30 69.19(15) . 9_674
N57 Ag29 Ag28 121.25(15) . .
N56 Ag29 Ag28 61.44(14) . .
Ag30 Ag29 Ag28 88.415(17) 9_674 .
N58 Ag30 N59 172.4(2) . .
N58 Ag30 Ag29 96.83(15) . 9_674
N59 Ag30 Ag29 89.57(15) . 9_674
C2 N1 N2 109.4(6) . .
C2 N1 Ag1 134.3(5) . .
N2 N1 Ag1 115.7(5) . .
C4 N2 N1 107.2(6) . .
C4 N2 Ag2 129.1(5) . .
N1 N2 Ag2 121.9(5) . .
C7 N3 N4 108.2(6) . .
C7 N3 Ag2 130.9(6) . .
N4 N3 Ag2 119.4(4) . .
C9 N4 N3 109.5(6) . .
C9 N4 Ag3 129.6(5) . .
N3 N4 Ag3 119.8(5) . .
C12 N5 N6 107.0(6) . .
C12 N5 Ag3 133.5(6) . .
N6 N5 Ag3 117.6(5) . .
C14 N6 N5 109.3(6) . .
C14 N6 Ag1 127.1(5) . .
N5 N6 Ag1 122.1(5) . .
C17 N7 N8 108.1(5) . .
C17 N7 Ag4 132.3(5) . .
N8 N7 Ag4 118.7(4) . .
C19 N8 N7 107.5(5) . .
C19 N8 Ag5 133.4(5) . .
N7 N8 Ag5 118.2(4) . .
C22 N9 N10 107.7(6) . .
C22 N9 Ag5 127.0(5) . .
N10 N9 Ag5 120.2(4) . .
C24 N10 N9 108.8(5) . .
C24 N10 Ag6 131.7(5) . .
N9 N10 Ag6 118.4(4) . .
C27 N11 N12 108.0(5) . .
C27 N11 Ag6 131.5(5) . .
N12 N11 Ag6 118.9(4) . .
C29 N12 N11 108.8(5) . .
C29 N12 Ag4 128.5(5) . .
N11 N12 Ag4 120.7(4) . .
C32 N13 N14 107.8(5) . .
C32 N13 Ag7 132.8(5) . .
N14 N13 Ag7 118.5(4) . .
C34 N14 N13 107.8(6) . .
C34 N14 Ag8 132.6(5) . .
N13 N14 Ag8 118.1(4) . .
C37 N15 N16 107.8(6) . .
C37 N15 Ag8 130.5(5) . .
N16 N15 Ag8 121.2(4) . .
C39 N16 N15 108.3(6) . .
C39 N16 Ag9 131.7(5) . .
N15 N16 Ag9 119.8(4) . .
C42 N17 N18 107.8(6) . .
C42 N17 Ag9 135.3(5) . .
N18 N17 Ag9 116.4(4) . .
C44 N18 N17 108.4(5) . .
C44 N18 Ag7 129.4(5) . .
N17 N18 Ag7 122.1(4) . .
C47 N19 N20 108.7(5) . .
C47 N19 Ag10 133.2(5) . .
N20 N19 Ag10 117.3(4) . .
C49 N20 N19 108.3(5) . .
C49 N20 Ag11 133.8(5) . .
N19 N20 Ag11 117.8(4) . .
C52 N21 N22 108.4(5) . .
C52 N21 Ag11 126.3(4) . .
N22 N21 Ag11 124.7(4) . .
C54 N22 N21 108.5(5) . .
C54 N22 Ag12 133.9(5) . .
N21 N22 Ag12 117.1(4) . .
C57 N23 N24 107.9(5) . .
C57 N23 Ag12 134.7(5) . .
N24 N23 Ag12 117.1(4) . .
C59 N24 N23 108.2(5) . .
C59 N24 Ag10 127.2(5) . .
N23 N24 Ag10 124.3(4) . .
C62 N25 N26 108.8(6) . .
C62 N25 Ag13 129.6(5) . .
N26 N25 Ag13 119.1(4) . .
C64 N26 N25 108.3(5) . .
C64 N26 Ag14 133.6(5) . .
N25 N26 Ag14 115.6(4) . .
C67 N27 N28 107.7(5) . .
C67 N27 Ag14 126.3(5) . .
N28 N27 Ag14 124.6(4) . .
C69 N28 N27 108.3(5) . .
C69 N28 Ag15 131.9(5) . .
N27 N28 Ag15 118.2(4) . .
C72 N29 N30 110.0(5) . .
C72 N29 Ag15 133.5(5) . .
N30 N29 Ag15 114.9(4) . .
C74 N30 N29 107.2(5) . .
C74 N30 Ag13 123.3(5) . .
N29 N30 Ag13 122.2(4) . .
C77 N31 N32 108.6(6) . .
C77 N31 Ag16 131.6(5) . .
N32 N31 Ag16 119.3(4) . .
C79 N32 N31 108.3(6) . .
C79 N32 Ag17 133.1(5) . .
N31 N32 Ag17 117.5(4) . .
C82 N33 N34 107.4(5) . .
C82 N33 Ag17 127.8(5) . .
N34 N33 Ag17 121.2(4) . .
C84 N34 N33 108.2(5) . .
C84 N34 Ag18 131.0(5) . .
N33 N34 Ag18 118.7(4) . .
C87 N35 N36 108.7(5) . .
C87 N35 Ag18 131.6(5) . .
N36 N35 Ag18 117.3(4) . .
C89 N36 N35 108.6(6) . .
C89 N36 Ag16 125.9(5) . .
N35 N36 Ag16 121.0(4) . .
C92 N37 N38 108.0(5) . .
C92 N37 Ag19 132.7(5) . .
N38 N37 Ag19 117.0(4) . .
C94 N38 N37 108.1(5) . .
C94 N38 Ag20 130.0(5) . .
N37 N38 Ag20 120.7(4) . .
C97 N39 N40 108.4(6) . .
C97 N39 Ag20 130.6(5) . .
N40 N39 Ag20 120.6(4) . .
C99 N40 N39 108.7(5) . .
C99 N40 Ag21 133.2(5) . .
N39 N40 Ag21 116.9(4) . .
C102 N41 N42 108.6(5) . .
C102 N41 Ag21 129.5(5) . .
N42 N41 Ag21 121.8(4) . .
C104 N42 N41 108.4(5) . .
C104 N42 Ag19 130.9(5) . .
N41 N42 Ag19 120.3(4) . .
C107 N43 N44 108.2(5) . .
C107 N43 Ag22 135.1(5) . .
N44 N43 Ag22 116.7(4) . .
C109 N44 N43 108.6(6) . .
C109 N44 Ag23 132.4(5) . .
N43 N44 Ag23 118.8(4) . .
C112 N45 N46 108.0(6) . .
C112 N45 Ag23 128.7(5) . .
N46 N45 Ag23 123.3(4) . .
C114 N46 N45 108.1(5) . .
C114 N46 Ag24 134.3(5) . .
N45 N46 Ag24 117.2(4) . .
C117 N47 N48 107.9(5) . .
C117 N47 Ag24 133.4(5) . .
N48 N47 Ag24 117.9(4) . .
C119 N48 N47 108.0(5) . .
C119 N48 Ag22 128.7(5) . .
N47 N48 Ag22 123.4(4) . .
C122 N49 N50 109.1(6) . .
C122 N49 Ag25 131.2(5) . .
N50 N49 Ag25 117.2(4) . .
C124 N50 N49 107.7(6) . .
C124 N50 Ag26 132.2(5) . .
N49 N50 Ag26 117.4(4) . .
C127 N51 N52 108.5(6) . .
C127 N51 Ag26 123.9(5) . .
N52 N51 Ag26 122.0(5) . .
C129 N52 N51 106.7(6) . .
C129 N52 Ag27 133.7(5) . .
N51 N52 Ag27 117.2(4) . .
C132 N53 N54 107.5(6) . .
C132 N53 Ag27 131.4(5) . .
N54 N53 Ag27 118.6(4) . .
C134 N54 N53 109.1(6) . .
C134 N54 Ag25 125.5(5) . .
N53 N54 Ag25 122.0(4) . .
C137 N55 N56 108.0(5) . .
C137 N55 Ag28 133.3(4) . .
N56 N55 Ag28 117.4(4) . .
C139 N56 N55 109.1(5) . .
C139 N56 Ag29 129.5(4) . .
N55 N56 Ag29 119.1(4) . .
C142 N57 N58 109.3(5) . .
C142 N57 Ag29 130.1(5) . .
N58 N57 Ag29 119.8(4) . .
C144 N58 N57 107.1(5) . .
C144 N58 Ag30 133.1(5) . .
N57 N58 Ag30 119.5(4) . .
C147 N59 N60 108.0(5) . .
C147 N59 Ag30 129.8(4) . .
N60 N59 Ag30 118.3(4) . .
C149 N60 N59 108.3(5) . .
C149 N60 Ag28 129.5(4) . .
N59 N60 Ag28 121.1(4) . .
N1 C2 C3 109.4(7) . .
N1 C2 C1 121.8(7) . .
C3 C2 C1 128.8(7) . .
C2 C3 C4 104.5(7) . .
C2 C3 C128 129.3(7) . 4_455
C4 C3 C128 126.2(7) . 4_455
N2 C4 C3 109.7(7) . .
N2 C4 C5 120.6(7) . .
C3 C4 C5 129.7(7) . .
N3 C7 C8 109.6(7) . .
N3 C7 C6 121.9(7) . .
C8 C7 C6 128.5(7) . .
C9 C8 C7 104.2(6) . .
C9 C8 C83 126.3(7) . 2_665
C7 C8 C83 129.3(7) . 2_665
N4 C9 C8 108.6(7) . .
N4 C9 C10 121.2(7) . .
C8 C9 C10 130.2(7) . .
N5 C12 C13 110.1(7) . .
N5 C12 C11 119.5(7) . .
C13 C12 C11 130.4(7) . .
C12 C13 C14 105.3(7) . .
C12 C13 C63 129.7(7) . 7_545
C14 C13 C63 124.9(7) . 7_545
N6 C14 C13 108.3(7) . .
N6 C14 C15 120.9(7) . .
C13 C14 C15 130.7(7) . .
N7 C17 C18 110.4(6) . .
N7 C17 C16 119.9(6) . .
C18 C17 C16 129.6(6) . .
C17 C18 C19 104.8(6) . .
C17 C18 C148 128.0(6) . 4_455
C19 C18 C148 127.1(6) . 4_455
N8 C19 C18 109.2(6) . .
N8 C19 C20 120.0(6) . .
C18 C19 C20 130.7(6) . .
N9 C22 C23 108.3(6) . .
N9 C22 C21 120.6(6) . .
C23 C22 C21 131.1(6) . .
C24 C23 C22 106.2(6) . .
C24 C23 C68 129.0(6) . 2_665
C22 C23 C68 124.8(6) . 2_665
N10 C24 C23 108.9(6) . .
N10 C24 C25 122.8(6) . .
C23 C24 C25 128.2(6) . .
N11 C27 C28 109.5(6) . .
N11 C27 C26 120.2(6) . .
C28 C27 C26 130.3(6) . .
C27 C28 C29 105.4(6) . .
C27 C28 C88 127.5(6) . 7_545
C29 C28 C88 126.9(6) . 7_545
N12 C29 C28 108.3(6) . .
N12 C29 C30 121.5(6) . .
C28 C29 C30 130.3(6) . .
N13 C32 C33 110.1(6) . .
N13 C32 C31 119.4(6) . .
C33 C32 C31 130.5(7) . .
C32 C33 C34 105.3(6) . .
C32 C33 C38 126.5(6) . 7_544
C34 C33 C38 127.9(6) . 7_544
N14 C34 C33 109.1(6) . .
N14 C34 C35 120.3(7) . .
C33 C34 C35 130.6(7) . .
N15 C37 C38 109.5(6) . .
N15 C37 C36 120.6(6) . .
C38 C37 C36 129.9(6) . .
C39 C38 C37 104.3(6) . .
C39 C38 C33 128.9(6) . 8_454
C37 C38 C33 126.4(7) . 8_454
N16 C39 C38 110.1(6) . .
N16 C39 C40 120.1(7) . .
C38 C39 C40 129.8(6) . .
N17 C42 C43 109.6(6) . .
N17 C42 C41 120.5(6) . .
C43 C42 C41 129.8(6) . .
C42 C43 C44 105.5(6) . .
C42 C43 C123 127.2(6) . 14_545
C44 C43 C123 127.3(7) . 14_545
N18 C44 C43 108.7(6) . .
N18 C44 C45 120.8(6) . .
C43 C44 C45 130.4(6) . .
N19 C47 C48 109.5(6) . .
N19 C47 C46 120.4(6) . .
C48 C47 C46 130.1(6) . .
C47 C48 C49 103.9(5) . .
C47 C48 C53 128.2(6) . 8_454
C49 C48 C53 127.4(6) . 8_454
N20 C49 C48 109.6(6) . .
N20 C49 C50 120.7(6) . .
C48 C49 C50 129.6(6) . .
N21 C52 C53 108.9(6) . .
N21 C52 C51 121.3(6) . .
C53 C52 C51 129.7(6) . .
C54 C53 C52 104.3(5) . .
C54 C53 C48 129.9(6) . 7_544
C52 C53 C48 125.6(6) . 7_544
N22 C54 C53 109.9(6) . .
N22 C54 C55 121.1(6) . .
C53 C54 C55 128.9(6) . .
N23 C57 C58 110.4(6) . .
N23 C57 C56 120.3(6) . .
C58 C57 C56 129.3(6) . .
C57 C58 C59 103.5(6) . .
C57 C58 C143 129.6(6) . 14_545
C59 C58 C143 126.7(6) . 14_545
N24 C59 C58 109.9(6) . .
N24 C59 C60 120.3(6) . .
C58 C59 C60 129.8(6) . .
N25 C62 C63 108.9(6) . .
N25 C62 C61 120.8(7) . .
C63 C62 C61 130.3(7) . .
C62 C63 C64 105.7(6) . .
C62 C63 C13 126.7(7) . 8_453
C64 C63 C13 127.1(7) . 8_453
N26 C64 C63 108.3(6) . .
N26 C64 C65 121.5(7) . .
C63 C64 C65 130.1(7) . .
N27 C67 C68 110.0(6) . .
N27 C67 C66 121.1(6) . .
C68 C67 C66 128.9(6) . .
C69 C68 C67 103.4(6) . .
C69 C68 C23 129.6(6) . 2_664
C67 C68 C23 126.9(6) . 2_664
N28 C69 C68 110.6(6) . .
N28 C69 C70 120.8(6) . .
C68 C69 C70 128.5(6) . .
N29 C72 C73 107.3(6) . .
N29 C72 C71 123.7(6) . .
C73 C72 C71 129.0(6) . .
C74 C73 C72 105.3(6) . .
C74 C73 C118 126.1(6) . 15_565
C72 C73 C118 128.6(6) . 15_565
N30 C74 C73 110.1(6) . .
N30 C74 C75 119.8(6) . .
C73 C74 C75 130.0(6) . .
N31 C77 C78 108.4(6) . .
N31 C77 C76 121.9(7) . .
C78 C77 C76 129.7(6) . .
C79 C78 C77 105.9(6) . .
C79 C78 C93 126.8(7) . 15_565
C77 C78 C93 127.3(7) . 15_565
N32 C79 C78 108.9(6) . .
N32 C79 C80 120.3(6) . .
C78 C79 C80 130.7(6) . .
N33 C82 C83 110.4(6) . .
N33 C82 C81 120.1(6) . .
C83 C82 C81 129.5(7) . .
C82 C83 C84 104.4(6) . .
C82 C83 C8 128.8(7) . 2_664
C84 C83 C8 126.3(7) . 2_664
N34 C84 C83 109.6(6) . .
N34 C84 C85 120.4(6) . .
C83 C84 C85 130.0(7) . .
N35 C87 C88 108.5(6) . .
N35 C87 C86 122.1(6) . .
C88 C87 C86 129.3(6) . .
C89 C88 C87 105.5(6) . .
C89 C88 C28 125.7(6) . 8_453
C87 C88 C28 128.8(6) . 8_453
N36 C89 C88 108.7(6) . .
N36 C89 C90 121.7(6) . .
C88 C89 C90 129.6(6) . .
N37 C92 C93 108.6(6) . .
N37 C92 C91 120.3(6) . .
C93 C92 C91 131.1(7) . .
C94 C93 C92 105.4(6) . .
C94 C93 C78 128.3(6) . 12_766
C92 C93 C78 126.3(6) . 12_766
N38 C94 C93 109.9(6) . .
N38 C94 C95 120.4(6) . .
C93 C94 C95 129.7(6) . .
N39 C97 C98 109.1(6) . .
N39 C97 C96 120.8(7) . .
C98 C97 C96 130.1(6) . .
C99 C98 C97 105.0(6) . .
C99 C98 C113 130.0(7) . 6_564
C97 C98 C113 124.2(6) . 6_564
N40 C99 C98 108.8(6) . .
N40 C99 C100 121.3(6) . .
C98 C99 C100 129.9(6) . .
N41 C102 C103 109.3(6) . .
N41 C102 C101 120.8(6) . .
C103 C102 C101 129.9(6) . .
C102 C103 C104 104.9(6) . .
C102 C103 C138 125.4(6) . 15_564
C104 C103 C138 129.5(6) . 15_564
N42 C104 C103 108.9(6) . .
N42 C104 C105 120.7(6) . .
C103 C104 C105 130.3(6) . .
N43 C107 C108 108.6(6) . .
N43 C107 C106 120.6(6) . .
C108 C107 C106 130.6(7) . .
C109 C108 C107 105.8(6) . .
C109 C108 C133 127.6(6) . 15_564
C107 C108 C133 126.2(6) . 15_564
N44 C109 C108 108.7(6) . .
N44 C109 C110 120.2(6) . .
C108 C109 C110 131.1(7) . .
N45 C112 C113 109.7(6) . .
N45 C112 C111 119.3(7) . .
C113 C112 C111 131.0(6) . .
C112 C113 C114 104.6(6) . .
C112 C113 C98 124.4(6) . 6_564
C114 C113 C98 130.3(7) . 6_564
N46 C114 C113 109.6(6) . .
N46 C114 C115 120.1(6) . .
C113 C114 C115 130.3(7) . .
N47 C117 C118 109.6(6) . .
N47 C117 C116 119.5(6) . .
C118 C117 C116 130.7(6) . .
C117 C118 C119 104.7(6) . .
C117 C118 C73 127.7(6) . 12_766
C119 C118 C73 127.4(6) . 12_766
N48 C119 C118 109.8(6) . .
N48 C119 C120 119.8(6) . .
C118 C119 C120 130.4(6) . .
N49 C122 C123 108.8(6) . .
N49 C122 C121 121.7(7) . .
C123 C122 C121 129.5(7) . .
C124 C123 C122 104.2(6) . .
C124 C123 C43 128.8(6) . 14
C122 C123 C43 127.1(7) . 14
N50 C124 C123 110.3(6) . .
N50 C124 C125 120.9(7) . .
C123 C124 C125 128.8(6) . .
N51 C127 C128 109.5(6) . .
N51 C127 C126 120.2(7) . .
C128 C127 C126 130.2(8) . .
C127 C128 C129 104.9(6) . .
C127 C128 C3 125.1(7) . 3_554
C129 C128 C3 129.8(7) . 3_554
N52 C129 C128 110.5(6) . .
N52 C129 C130 120.4(7) . .
C128 C129 C130 129.1(7) . .
N53 C132 C133 109.7(6) . .
N53 C132 C131 121.5(7) . .
C133 C132 C131 128.8(6) . .
C134 C133 C132 104.5(6) . .
C134 C133 C108 124.5(6) . 12_765
C132 C133 C108 130.8(6) . 12_765
N54 C134 C133 109.2(6) . .
N54 C134 C135 121.1(6) . .
C133 C134 C135 129.7(7) . .
N55 C137 C138 109.0(6) . .
N55 C137 C136 121.4(6) . .
C138 C137 C136 129.6(6) . .
C137 C138 C139 105.7(6) . .
C137 C138 C103 127.6(6) . 12_765
C139 C138 C103 126.6(6) . 12_765
N56 C139 C138 108.2(5) . .
N56 C139 C140 121.2(6) . .
C138 C139 C140 130.6(6) . .
N57 C142 C143 109.2(6) . .
N57 C142 C141 121.5(6) . .
C143 C142 C141 129.3(6) . .
C144 C143 C142 104.6(6) . .
C144 C143 C58 129.2(6) . 14
C142 C143 C58 126.2(6) . 14
N58 C144 C143 109.8(6) . .
N58 C144 C145 120.4(6) . .
C143 C144 C145 129.6(6) . .
N59 C147 C148 109.5(6) . .
N59 C147 C146 121.5(6) . .
C148 C147 C146 129.0(6) . .
C149 C148 C147 104.4(6) . .
C149 C148 C18 126.9(6) . 3_554
C147 C148 C18 128.6(6) . 3_554
N60 C149 C148 109.8(6) . .
N60 C149 C150 120.8(6) . .
C148 C149 C150 129.4(6) . .
C152 C151 C156 117.7(15) . .
C152 C151 C157 122.4(19) . .
C156 C151 C157 119.9(18) . .
C153 C152 C151 122.3(16) . .
C152 C153 C154 120.0(15) . .
C152 C153 C158 121.8(16) . .
C154 C153 C158 118.0(15) . .
C153 C154 C155 120.6(14) . .
C154 C155 C156 118.4(15) . .
C154 C155 C159 122.5(17) . .
C156 C155 C159 119.1(17) . .
C155 C156 C151 121.1(16) . .
C161 C160 C165 118.0(10) . .
C161 C160 C166 122.8(11) . .
C165 C160 C166 119.2(11) . .
C160 C161 C162 122.0(11) . .
C163 C162 C161 118.3(10) . .
C163 C162 C167 120.4(11) . .
C161 C162 C167 121.2(11) . .
C162 C163 C164 121.7(11) . .
C165 C164 C163 118.1(11) . .
C165 C164 C168 121.4(11) . .
C163 C164 C168 120.5(12) . .
C164 C165 C160 122.0(10) . .
C170 C169 C174 120.6(13) . .
C170 C169 C175 113.9(17) . .
C174 C169 C175 125.5(16) . .
C171 C170 C169 122.0(16) . .
C170 C171 C172 120.9(16) . .
C170 C171 C176 132(2) . .
C172 C171 C176 106.8(19) . .
C171 C172 C173 122.6(15) . .
C174 C173 C172 114.3(12) . .
C174 C173 C177 111(2) . .
C172 C173 C177 134(2) . .
C169 C174 C173 119.6(13) . .
C183 C178 C179 117.8(9) . .
C183 C178 C184 122.0(10) . .
C179 C178 C184 120.2(10) . .
C178 C179 C180 121.9(9) . .
C181 C180 C179 117.7(9) . .
C181 C180 C185 120.9(10) . .
C179 C180 C185 121.3(10) . .
C180 C181 C182 122.4(10) . .
C181 C182 C183 117.8(9) . .
C181 C182 C186 122.4(10) . .
C183 C182 C186 119.8(9) . .
C178 C183 C182 122.4(9) . .
C192 C187 C188 118.5(9) . .
C192 C187 C193 122.0(10) . .
C188 C187 C193 119.5(10) . .
C189 C188 C187 121.4(9) . .
C190 C189 C188 117.8(9) . .
C190 C189 C194 121.3(10) . .
C188 C189 C194 120.9(10) . .
C189 C190 C191 121.9(9) . .
C192 C191 C190 118.6(10) . .
C192 C191 C195 120.5(11) . .
C190 C191 C195 120.9(11) . .
C187 C192 C191 121.7(9) . .
C201 C196 C197 116.0(11) . .
C201 C196 C202 123.8(12) . .
C197 C196 C202 120.2(13) . .
C198 C197 C196 122.5(12) . .
C199 C198 C197 118.0(11) . .
C199 C198 C203 119.7(13) . .
C197 C198 C203 122.3(14) . .
C198 C199 C200 123.5(13) . .
C201 C200 C199 116.9(14) . .
C201 C200 C204 119.4(16) . .
C199 C200 C204 123.8(16) . .
C200 C201 C196 123.2(12) . .
C206 C205 C210 117.1(11) . .
C206 C205 C211 124.6(12) . .
C210 C205 C211 118.1(11) . .
C205 C206 C207 123.8(10) . .
C208 C207 C206 116.9(9) . .
C208 C207 C212 121.9(10) . .
C206 C207 C212 121.1(10) . .
C207 C208 C209 122.6(10) . .
C208 C209 C210 117.1(9) . .
C208 C209 C213 121.2(10) . .
C210 C209 C213 121.5(9) . .
C205 C210 C209 122.3(10) . .
C215 C214 C219 118.2(12) . .
C215 C214 C220 117.8(13) . .
C219 C214 C220 124.0(13) . .
C214 C215 C216 120.2(12) . .
C217 C216 C215 119.0(10) . .
C217 C216 C221 118.6(12) . .
C215 C216 C221 122.4(11) . .
C218 C217 C216 122.7(11) . .
C217 C218 C219 116.8(12) . .
C217 C218 C222 125.1(13) . .
C219 C218 C222 118.1(13) . .
C218 C219 C214 123.1(11) . .

loop_
_geom_bond_atom_site_label_1
_geom_bond_atom_site_label_2
_geom_bond_distance
_geom_bond_site_symmetry_2
Ag1 N1 2.078(6) .
Ag1 N6 2.079(6) .
Ag1 Ag2 3.3623(9) .
Ag2 N2 2.057(6) .
Ag2 N3 2.061(6) .
Ag2 Ag3 2.9366(8) 13_656
Ag3 N5 2.073(7) .
Ag3 N4 2.082(6) .
Ag3 Ag2 2.9366(8) 13_656
Ag4 N7 2.060(5) .
Ag4 N12 2.065(5) .
Ag4 Ag9 3.1193(7) .
Ag4 Ag5 3.3531(7) .
Ag5 N8 2.071(6) .
Ag5 N9 2.079(6) .
Ag5 Ag8 3.0201(7) .
Ag6 N11 2.069(5) .
Ag6 N10 2.080(5) .
Ag7 N18 2.061(6) .
Ag7 N13 2.064(6) .
Ag7 Ag8 3.3318(8) .
Ag8 N15 2.050(6) .
Ag8 N14 2.055(6) .
Ag9 N17 2.067(6) .
Ag9 N16 2.070(6) .
Ag10 N24 2.057(5) .
Ag10 N19 2.061(5) .
Ag10 Ag13 2.9160(8) .
Ag10 Ag11 3.2763(7) .
Ag11 N21 2.051(5) .
Ag11 N20 2.057(5) .
Ag11 Ag14 3.0510(8) .
Ag12 N22 2.086(5) .
Ag12 N23 2.092(5) .
Ag13 N25 2.056(6) .
Ag13 N30 2.069(6) .
Ag13 Ag14 3.2631(8) .
Ag14 N27 2.058(5) .
Ag14 N26 2.064(5) .
Ag15 N28 2.099(5) .
Ag15 N29 2.100(5) .
Ag16 N31 2.072(6) .
Ag16 N36 2.082(6) .
Ag16 Ag21 3.0939(7) .
Ag16 Ag17 3.3360(8) .
Ag17 N32 2.064(6) .
Ag17 N33 2.067(6) .
Ag17 Ag19 3.0908(7) .
Ag18 N34 2.083(5) .
Ag18 N35 2.089(6) .
Ag19 N37 2.083(6) .
Ag19 N42 2.086(5) .
Ag19 Ag20 3.3692(7) .
Ag20 N38 2.055(6) .
Ag20 N39 2.058(6) .
Ag20 Ag21 3.3452(8) .
Ag21 N41 2.062(5) .
Ag21 N40 2.067(5) .
Ag22 N48 2.067(6) .
Ag22 N43 2.073(5) .
Ag22 Ag23 3.2944(8) .
Ag23 N44 2.042(6) .
Ag23 N45 2.042(6) .
Ag24 N46 2.068(5) .
Ag24 N47 2.075(5) .
Ag24 Ag26 3.3226(8) .
Ag25 N49 2.073(6) .
Ag25 N54 2.081(6) .
Ag25 Ag26 3.2620(9) .
Ag26 N50 2.062(6) .
Ag26 N51 2.078(6) .
Ag27 N52 2.073(6) .
Ag27 N53 2.074(6) .
Ag28 N55 2.079(5) .
Ag28 N60 2.080(5) .
Ag28 Ag29 3.3418(7) .
Ag29 N57 2.071(5) .
Ag29 N56 2.072(5) .
Ag29 Ag30 3.0949(7) 9_674
Ag30 N58 2.071(5) .
Ag30 N59 2.072(5) .
Ag30 Ag29 3.0949(7) 9_674
N1 C2 1.335(9) .
N1 N2 1.363(9) .
N2 C4 1.354(10) .
N3 C7 1.330(9) .
N3 N4 1.363(8) .
N4 C9 1.343(9) .
N5 C12 1.344(10) .
N5 N6 1.368(9) .
N6 C14 1.339(9) .
N7 C17 1.331(8) .
N7 N8 1.385(7) .
N8 C19 1.352(8) .
N9 C22 1.356(8) .
N9 N10 1.368(8) .
N10 C24 1.342(8) .
N11 C27 1.338(8) .
N11 N12 1.371(7) .
N12 C29 1.352(8) .
N13 C32 1.331(9) .
N13 N14 1.380(8) .
N14 C34 1.344(8) .
N15 C37 1.336(9) .
N15 N16 1.384(8) .
N16 C39 1.320(8) .
N17 C42 1.338(8) .
N17 N18 1.372(8) .
N18 C44 1.346(8) .
N19 C47 1.332(8) .
N19 N20 1.369(7) .
N20 C49 1.332(8) .
N21 C52 1.345(8) .
N21 N22 1.367(7) .
N22 C54 1.329(8) .
N23 C57 1.335(8) .
N23 N24 1.358(8) .
N24 C59 1.334(8) .
N25 C62 1.338(9) .
N25 N26 1.371(8) .
N26 C64 1.349(9) .
N27 C67 1.342(8) .
N27 N28 1.368(8) .
N28 C69 1.324(8) .
N29 C72 1.338(8) .
N29 N30 1.359(7) .
N30 C74 1.346(8) .
N31 C77 1.353(8) .
N31 N32 1.368(8) .
N32 C79 1.350(9) .
N33 C82 1.343(9) .
N33 N34 1.378(7) .
N34 C84 1.334(9) .
N35 C87 1.342(8) .
N35 N36 1.355(8) .
N36 C89 1.343(8) .
N37 C92 1.355(9) .
N37 N38 1.369(8) .
N38 C94 1.342(8) .
N39 C97 1.334(8) .
N39 N40 1.358(8) .
N40 C99 1.345(8) .
N41 C102 1.340(8) .
N41 N42 1.363(7) .
N42 C104 1.350(8) .
N43 C107 1.330(9) .
N43 N44 1.374(7) .
N44 C109 1.334(9) .
N45 C112 1.338(8) .
N45 N46 1.373(8) .
N46 C114 1.334(8) .
N47 C117 1.332(8) .
N47 N48 1.375(8) .
N48 C119 1.326(8) .
N49 C122 1.344(9) .
N49 N50 1.364(8) .
N50 C124 1.342(9) .
N51 C127 1.336(9) .
N51 N52 1.392(8) .
N52 C129 1.333(9) .
N53 C132 1.341(8) .
N53 N54 1.372(8) .
N54 C134 1.340(9) .
N55 C137 1.343(8) .
N55 N56 1.375(7) .
N56 C139 1.337(8) .
N57 C142 1.330(8) .
N57 N58 1.362(7) .
N58 C144 1.351(8) .
N59 C147 1.350(8) .
N59 N60 1.375(7) .
N60 C149 1.344(8) .
C1 C2 1.508(11) .
C2 C3 1.393(10) .
C3 C4 1.397(11) .
C3 C128 1.464(10) 4_455
C4 C5 1.488(11) .
C6 C7 1.490(10) .
C7 C8 1.418(10) .
C8 C9 1.405(10) .
C8 C83 1.467(10) 2_665
C9 C10 1.467(11) .
C11 C12 1.497(11) .
C12 C13 1.376(10) .
C13 C14 1.394(10) .
C13 C63 1.480(10) 7_545
C14 C15 1.486(11) .
C16 C17 1.507(9) .
C17 C18 1.383(9) .
C18 C19 1.400(9) .
C18 C148 1.465(9) 4_455
C19 C20 1.498(9) .
C21 C22 1.479(10) .
C22 C23 1.394(10) .
C23 C24 1.375(9) .
C23 C68 1.470(9) 2_665
C24 C25 1.487(10) .
C26 C27 1.486(10) .
C27 C28 1.394(9) .
C28 C29 1.397(9) .
C28 C88 1.484(9) 7_545
C29 C30 1.481(9) .
C31 C32 1.500(10) .
C32 C33 1.376(9) .
C33 C34 1.388(9) .
C33 C38 1.473(9) 7_544
C34 C35 1.483(10) .
C36 C37 1.493(10) .
C37 C38 1.400(10) .
C38 C39 1.396(10) .
C38 C33 1.473(9) 8_454
C39 C40 1.502(10) .
C41 C42 1.489(10) .
C42 C43 1.385(10) .
C43 C44 1.386(9) .
C43 C123 1.463(9) 14_545
C44 C45 1.484(10) .
C46 C47 1.503(9) .
C47 C48 1.403(9) .
C48 C49 1.408(9) .
C48 C53 1.458(8) 8_454
C49 C50 1.485(9) .
C51 C52 1.478(9) .
C52 C53 1.406(9) .
C53 C54 1.398(9) .
C53 C48 1.458(8) 7_544
C54 C55 1.488(9) .
C56 C57 1.502(10) .
C57 C58 1.385(9) .
C58 C59 1.399(9) .
C58 C143 1.472(9) 14_545
C59 C60 1.496(10) .
C61 C62 1.483(10) .
C62 C63 1.391(10) .
C63 C64 1.401(10) .
C63 C13 1.480(10) 8_453
C64 C65 1.491(10) .
C66 C67 1.502(10) .
C67 C68 1.398(9) .
C68 C69 1.394(9) .
C68 C23 1.470(9) 2_664
C69 C70 1.504(10) .
C71 C72 1.463(9) .
C72 C73 1.418(9) .
C73 C74 1.369(9) .
C73 C118 1.482(9) 15_565
C74 C75 1.504(9) .
C76 C77 1.478(10) .
C77 C78 1.396(10) .
C78 C79 1.389(10) .
C78 C93 1.485(9) 15_565
C79 C80 1.501(11) .
C81 C82 1.512(10) .
C82 C83 1.378(10) .
C83 C84 1.401(10) .
C83 C8 1.467(10) 2_664
C84 C85 1.493(10) .
C86 C87 1.477(9) .
C87 C88 1.392(9) .
C88 C89 1.388(9) .
C88 C28 1.484(9) 8_453
C89 C90 1.502(10) .
C91 C92 1.485(10) .
C92 C93 1.396(10) .
C93 C94 1.376(9) .
C93 C78 1.485(9) 12_766
C94 C95 1.506(9) .
C96 C97 1.494(10) .
C97 C98 1.399(10) .
C98 C99 1.386(9) .
C98 C113 1.471(9) 6_564
C99 C100 1.498(10) .
C101 C102 1.495(10) .
C102 C103 1.396(9) .
C103 C104 1.397(9) .
C103 C138 1.484(9) 15_564
C104 C105 1.481(9) .
C106 C107 1.495(9) .
C107 C108 1.396(9) .
C108 C109 1.381(10) .
C108 C133 1.480(9) 15_564
C109 C110 1.487(9) .
C111 C112 1.507(10) .
C112 C113 1.389(10) .
C113 C114 1.392(10) .
C113 C98 1.471(9) 6_564
C114 C115 1.487(10) .
C116 C117 1.514(10) .
C117 C118 1.384(9) .
C118 C119 1.385(9) .
C118 C73 1.482(9) 12_766
C119 C120 1.505(9) .
C121 C122 1.486(11) .
C122 C123 1.411(9) .
C123 C124 1.393(10) .
C123 C43 1.463(9) 14
C124 C125 1.496(10) .
C126 C127 1.492(10) .
C127 C128 1.382(10) .
C128 C129 1.391(10) .
C128 C3 1.464(10) 3_554
C129 C130 1.516(10) .
C131 C132 1.489(10) .
C132 C133 1.405(10) .
C133 C134 1.392(9) .
C133 C108 1.480(9) 12_765
C134 C135 1.485(10) .
C136 C137 1.471(9) .
C137 C138 1.392(9) .
C138 C139 1.404(9) .
C138 C103 1.484(9) 12_765
C139 C140 1.483(9) .
C141 C142 1.501(10) .
C142 C143 1.395(9) .
C143 C144 1.383(9) .
C143 C58 1.472(9) 14
C144 C145 1.493(10) .
C146 C147 1.495(9) .
C147 C148 1.405(9) .
C148 C149 1.398(9) .
C148 C18 1.465(9) 3_554
C149 C150 1.487(9) .
C151 C152 1.373(19) .
C151 C156 1.40(2) .
C151 C157 1.505(19) .
C152 C153 1.353(18) .
C153 C154 1.374(18) .
C153 C158 1.505(18) .
C154 C155 1.385(18) .
C155 C156 1.394(19) .
C155 C159 1.493(19) .
C160 C161 1.368(13) .
C160 C165 1.391(14) .
C160 C166 1.498(14) .
C161 C162 1.377(14) .
C162 C163 1.375(14) .
C162 C167 1.512(13) .
C163 C164 1.385(14) .
C164 C165 1.365(15) .
C164 C168 1.522(15) .
C169 C170 1.343(17) .
C169 C174 1.357(18) .
C169 C175 1.483(18) .
C170 C171 1.289(18) .
C171 C172 1.31(2) .
C171 C176 1.532(19) .
C172 C173 1.42(2) .
C173 C174 1.42(2) .
C173 C177 1.45(2) .
C178 C183 1.378(13) .
C178 C179 1.381(13) .
C178 C184 1.516(13) .
C179 C180 1.401(13) .
C180 C181 1.373(13) .
C180 C185 1.496(13) .
C181 C182 1.382(13) .
C182 C183 1.387(13) .
C182 C186 1.501(13) .
C187 C192 1.371(13) .
C187 C188 1.393(13) .
C187 C193 1.496(12) .
C188 C189 1.385(12) .
C189 C190 1.378(13) .
C189 C194 1.511(13) .
C190 C191 1.385(13) .
C191 C192 1.371(13) .
C191 C195 1.514(14) .
C196 C201 1.396(16) .
C196 C197 1.400(14) .
C196 C202 1.463(15) .
C197 C198 1.372(15) .
C198 C199 1.357(17) .
C198 C203 1.510(14) .
C199 C200 1.380(18) .
C200 C201 1.371(17) .
C200 C204 1.509(18) .
C205 C206 1.357(14) .
C205 C210 1.363(14) .
C205 C211 1.525(15) .
C206 C207 1.381(14) .
C207 C208 1.367(13) .
C207 C212 1.506(13) .
C208 C209 1.372(12) .
C209 C210 1.399(14) .
C209 C213 1.517(13) .
C214 C215 1.364(15) .
C214 C219 1.392(16) .
C214 C220 1.522(16) .
C215 C216 1.388(15) .
C216 C217 1.373(14) .
C216 C221 1.525(14) .
C217 C218 1.364(15) .
C218 C219 1.365(16) .
C218 C222 1.499(16) .
